data_1571442
loop_
_publ_author_name
'Li, Yijie'
'Tamizmani, Masilamani'
'Akram, Manjur O.'
'Martin, Caleb D.'

_publ_section_title
;
 Carborane-arene fused boracyclic analogues of polycyclic aromatic
 hydrocarbons accessed by intramolecular borylation.
;
_journal_issue 20
_journal_name_full 'Chemical science'
_journal_page_first 7568
_journal_page_last 7575
_journal_paper_doi 10.1039/d4sc00990h
_journal_volume 15
_journal_year 2024
_chemical_formula_sum 'C24 H33 B21'
_chemical_formula_weight 548.51
_chemical_name_systematic 2
_chemical_properties_physical Air-sensitive,Moisture-sensitive
_space_group_crystal_system orthorhombic
_space_group_IT_number 61
_space_group_name_Hall '-P 2ac 2ab'
_space_group_name_H-M_alt 'P b c a'
_atom_sites_solution_hydrogens mixed
_atom_sites_solution_primary direct
_audit_creation_method SHELXL-2013
_audit_update_record
;
2024-02-09 deposited with the CCDC.	2024-04-16 downloaded from the CCDC.
;
_cell_angle_alpha 90
_cell_angle_beta 90
_cell_angle_gamma 90
_cell_formula_units_Z 8
_cell_length_a 21.0576(8)
_cell_length_b 12.2737(5)
_cell_length_c 23.5735(10)
_cell_measurement_reflns_used 9459
_cell_measurement_temperature 150(2)
_cell_measurement_theta_max 27.08
_cell_measurement_theta_min 3.08
_cell_volume 6092.7(4)
_computing_cell_refinement 'Bruker SAINT'
_computing_data_collection 'Bruker APEX2'
_computing_data_reduction 'Bruker SAINT'
_computing_molecular_graphics 'Bruker SHELXTL'
_computing_publication_material 'Bruker SHELXTL'
_computing_structure_refinement 'SHELXL-2013 (Sheldrick, 2013)'
_computing_structure_solution 'SHELXS-97 (Sheldrick 2008)'
_diffrn_ambient_temperature 150(2)
_diffrn_measured_fraction_theta_full 0.993
_diffrn_measured_fraction_theta_max 0.993
_diffrn_measurement_device_type 'Bruker APEX-II CCD'
_diffrn_measurement_method '\f and \w scans'
_diffrn_radiation_type MoK\a
_diffrn_radiation_wavelength 0.71073
_diffrn_reflns_av_R_equivalents 0.0467
_diffrn_reflns_av_unetI/netI 0.0168
_diffrn_reflns_Laue_measured_fraction_full 0.993
_diffrn_reflns_Laue_measured_fraction_max 0.993
_diffrn_reflns_limit_h_max 24
_diffrn_reflns_limit_h_min -25
_diffrn_reflns_limit_k_max 14
_diffrn_reflns_limit_k_min -14
_diffrn_reflns_limit_l_max 27
_diffrn_reflns_limit_l_min -28
_diffrn_reflns_number 86013
_diffrn_reflns_point_group_measured_fraction_full 0.993
_diffrn_reflns_point_group_measured_fraction_max 0.993
_diffrn_reflns_theta_full 25.242
_diffrn_reflns_theta_max 25.682
_diffrn_reflns_theta_min 2.594
_exptl_absorpt_coefficient_mu 0.057
_exptl_absorpt_correction_T_max 0.921
_exptl_absorpt_correction_T_min 0.903
_exptl_absorpt_correction_type multi-scan
_exptl_absorpt_process_details SADabs
_exptl_crystal_colour yellow
_exptl_crystal_density_diffrn 1.196
_exptl_crystal_description plate
_exptl_crystal_F_000 2256
_exptl_crystal_recrystallization_method 'vapor diffusion by dichloromethane solution into toluene'
_exptl_crystal_size_max 0.38
_exptl_crystal_size_mid 0.15
_exptl_crystal_size_min 0.043
_refine_diff_density_max 0.614
_refine_diff_density_min -0.283
_refine_diff_density_rms 0.049
_refine_ls_extinction_method none
_refine_ls_goodness_of_fit_ref 1.088
_refine_ls_hydrogen_treatment constr
_refine_ls_matrix_type full
_refine_ls_number_parameters 406
_refine_ls_number_reflns 5756
_refine_ls_number_restraints 0
_refine_ls_restrained_S_all 1.088
_refine_ls_R_factor_all 0.0649
_refine_ls_R_factor_gt 0.0619
_refine_ls_shift/su_max 0.002
_refine_ls_shift/su_mean 0.001
_refine_ls_structure_factor_coef Fsqd
_refine_ls_weighting_details 'w=1/[\s^2^(Fo^2^)+(0.0558P)^2^+7.4585P] where P=(Fo^2^+2Fc^2^)/3'
_refine_ls_weighting_scheme calc
_refine_ls_wR_factor_gt 0.1513
_refine_ls_wR_factor_ref 0.1532
_reflns_Friedel_coverage 0.000
_reflns_number_gt 5402
_reflns_number_total 5756
_reflns_threshold_expression 'I > 2\s(I)'
_cod_data_source_file d4sc00990h2.cif
_cod_data_source_block 2
_cod_depositor_comments
;
The following automatic conversions were performed:

data item '_exptl_absorpt_correction_type' value 'MULTI-SCAN' was
changed to 'multi-scan' in accordance with the
/home/data/users/saulius/crontab/automatic-downloads/rss-feeds/RSC/lib/dictionaries/cif_core.dic
dictionary named 'cif_core.dic' version 2.4.2 last updated on
2011-04-26.

data item '_atom_sites_solution_primary' value 'DIRECT METHODS' was
changed to 'direct'.

Automatic conversion script
Id: cif_fix_values 8170 2020-07-09 18:12:32Z antanas 

 Adding full bibliography for 1571438--1571443.cif.
;
_cod_database_code 1571442
_shelx_space_group_comment
; 
The symmetry employed for this shelxl refinement is uniquely defined 
by the following loop, which should always be used as a source of 
symmetry information in preference to the above space-group names. 
They are only intended as comments. 
;
_shelx_estimated_absorpt_t_min 0.969
_shelx_estimated_absorpt_t_max 0.988
_shelxl_version_number 2013-3

loop_
_space_group_symop_operation_xyz
'x, y, z'
'-x+1/2, -y, z+1/2'
'x+1/2, -y+1/2, -z'
'-x, y+1/2, -z+1/2'
'-x, -y, -z'
'x-1/2, y, -z-1/2'
'-x-1/2, y-1/2, z'
'x, -y-1/2, z-1/2'

loop_
_atom_site_label
_atom_site_type_symbol
_atom_site_fract_x
_atom_site_fract_y
_atom_site_fract_z
_atom_site_U_iso_or_equiv
_atom_site_adp_type
_atom_site_occupancy
_atom_site_site_symmetry_order
_atom_site_calc_flag
_atom_site_refinement_flags_posn
_atom_site_refinement_flags_adp
_atom_site_refinement_flags_occupancy
_atom_site_disorder_assembly
_atom_site_disorder_group
C1 C 0.00463(9) 0.16098(15) 0.32680(8) 0.0186(4) Uani 1 1 d . . . . .
C2 C -0.04493(9) 0.26654(15) 0.33086(8) 0.0196(4) Uani 1 1 d . . . . .
C5 C 0.11645(8) 0.12079(15) 0.39041(8) 0.0173(4) Uani 1 1 d . . . . .
C14 C 0.17956(8) 0.08624(15) 0.35076(8) 0.0191(4) Uani 1 1 d . . . . .
C3 C -0.01369(9) 0.35080(15) 0.36667(8) 0.0200(4) Uani 1 1 d . . . . .
C6 C -0.03753(9) 0.45168(16) 0.37763(8) 0.0233(4) Uani 1 1 d . . . . .
H6A H -0.0773 0.4730 0.3623 0.028 Uiso 1 1 calc R U . . .
C7 C -0.00236(9) 0.52483(16) 0.41224(8) 0.0234(4) Uani 1 1 d . . . . .
C8 C 0.05687(9) 0.49047(16) 0.43509(8) 0.0239(4) Uani 1 1 d . . . . .
C9 C 0.07990(9) 0.38524(16) 0.42246(9) 0.0239(4) Uani 1 1 d . . . . .
H9A H 0.1195 0.3627 0.4378 0.029 Uiso 1 1 calc R U . . .
C4 C 0.04634(9) 0.31408(15) 0.38829(8) 0.0207(4) Uani 1 1 d . . . . .
C10 C -0.02434(11) 0.63128(17) 0.42483(10) 0.0299(5) Uani 1 1 d . . . . .
H11A H -0.0635 0.6560 0.4094 0.036 Uiso 1 1 calc R U . . .
C11 C 0.01046(11) 0.69873(17) 0.45908(10) 0.0334(5) Uani 1 1 d . . . . .
H12A H -0.0048 0.7699 0.4671 0.040 Uiso 1 1 calc R U . . .
C12 C 0.06839(11) 0.66433(17) 0.48249(9) 0.0313(5) Uani 1 1 d . . . . .
H13A H 0.0917 0.7119 0.5065 0.038 Uiso 1 1 calc R U . . .
C13 C 0.09146(10) 0.56257(17) 0.47081(9) 0.0279(5) Uani 1 1 d . . . . .
H14A H 0.1308 0.5400 0.4866 0.033 Uiso 1 1 calc R U . . .
C15 C 0.18195(9) 0.12996(17) 0.29104(8) 0.0222(4) Uani 1 1 d . . . . .
C16 C 0.19235(9) 0.05984(17) 0.24723(9) 0.0233(4) Uani 1 1 d . . . . .
H16A H 0.1973 -0.0156 0.2550 0.028 Uiso 1 1 calc R U . . .
C17 C 0.19600(9) 0.09695(16) 0.18991(9) 0.0231(4) Uani 1 1 d . . . . .
C18 C 0.18772(9) 0.20946(17) 0.17928(9) 0.0263(4) Uani 1 1 d . . . . .
C19 C 0.17653(10) 0.28085(17) 0.22479(9) 0.0297(5) Uani 1 1 d . . . . .
H19A H 0.1710 0.3564 0.2177 0.036 Uiso 1 1 calc R U . . .
C20 C 0.17356(10) 0.24255(17) 0.27950(9) 0.0269(4) Uani 1 1 d . . . . .
H20A H 0.1658 0.2918 0.3098 0.032 Uiso 1 1 calc R U . . .
C21 C 0.20745(10) 0.02401(18) 0.14510(9) 0.0276(5) Uani 1 1 d . . . . .
H21A H 0.2125 -0.0515 0.1527 0.033 Uiso 1 1 calc R U . . .
C22 C 0.21137(10) 0.0616(2) 0.09084(9) 0.0324(5) Uani 1 1 d . . . . .
H22 H 0.2192 0.0121 0.0606 0.039 Uiso 1 1 calc R U . . .
C23 C 0.20374(11) 0.1745(2) 0.07917(9) 0.0355(5) Uani 1 1 d . . . . .
H23 H 0.2069 0.1999 0.0412 0.043 Uiso 1 1 calc R U . . .
C24 C 0.19202(10) 0.2465(2) 0.12155(9) 0.0326(5) Uani 1 1 d . . . . .
H24 H 0.1866 0.3216 0.1131 0.039 Uiso 1 1 calc R U . . .
B1 B 0.06107(10) 0.19711(17) 0.36785(9) 0.0189(4) Uani 1 1 d . . . . .
B2 B -0.06362(10) 0.14778(18) 0.36683(10) 0.0218(5) Uani 1 1 d . . . . .
H2 H -0.0640 0.1383 0.4141 0.026 Uiso 1 1 d R U . . .
B3 B -0.03753(10) 0.04124(18) 0.32122(10) 0.0225(5) Uani 1 1 d . . . . .
H3 H -0.0211 -0.0393 0.3381 0.027 Uiso 1 1 d R U . . .
B4 B -0.00060(11) 0.10163(19) 0.26091(9) 0.0233(5) Uani 1 1 d . . . . .
H4 H 0.0400 0.0607 0.2388 0.028 Uiso 1 1 d R U . . .
B5 B -0.00427(10) 0.24607(19) 0.26799(9) 0.0228(5) Uani 1 1 d . . . . .
H5 H 0.0339 0.3004 0.2508 0.027 Uiso 1 1 d R U . . .
B6 B -0.12213(10) 0.22657(19) 0.33055(10) 0.0243(5) Uani 1 1 d . . . . .
H6 H -0.1615 0.2685 0.3539 0.029 Uiso 1 1 d R U . . .
B7 B -0.11886(11) 0.08156(19) 0.32267(11) 0.0262(5) Uani 1 1 d . . . . .
H7 H -0.1566 0.0271 0.3405 0.031 Uiso 1 1 d R U . . .
B8 B -0.08047(11) 0.0533(2) 0.25641(11) 0.0266(5) Uani 1 1 d . . . . .
H8 H -0.0933 -0.0197 0.2303 0.032 Uiso 1 1 d R U . . .
B9 B -0.05945(11) 0.1798(2) 0.22402(10) 0.0271(5) Uani 1 1 d . . . . .
H9 H -0.0582 0.1898 0.1768 0.032 Uiso 1 1 d R U . . .
B10 B -0.08558(11) 0.2865(2) 0.27004(10) 0.0249(5) Uani 1 1 d . . . . .
H10 H -0.1011 0.3681 0.2538 0.030 Uiso 1 1 d R U . . .
B11 B -0.13265(11) 0.1677(2) 0.26234(10) 0.0272(5) Uani 1 1 d . . . . .
H11 H -0.1797 0.1699 0.2403 0.033 Uiso 1 1 d R U . . .
B12 B 0.12269(10) -0.01177(17) 0.36509(9) 0.0206(4) Uani 1 1 d . . . . .
H12 H 0.0904 -0.0478 0.3323 0.025 Uiso 1 1 d R U . . .
B13 B 0.09636(11) 0.01567(19) 0.43540(9) 0.0233(5) Uani 1 1 d . . . . .
H13 H 0.0466 -0.0026 0.4492 0.028 Uiso 1 1 d R U . . .
B14 B 0.13798(11) 0.13230(19) 0.46057(9) 0.0233(5) Uani 1 1 d . . . . .
H14 H 0.1155 0.1906 0.4912 0.028 Uiso 1 1 d R U . . .
B15 B 0.18942(10) 0.17773(18) 0.40572(9) 0.0219(5) Uani 1 1 d . . . . .
H15 H 0.2007 0.2661 0.3995 0.026 Uiso 1 1 d R U . . .
B16 B 0.20502(11) -0.04254(19) 0.36773(10) 0.0233(5) Uani 1 1 d . . . . .
H16 H 0.2275 -0.0999 0.3367 0.028 Uiso 1 1 d R U . . .
B17 B 0.15329(11) -0.08907(19) 0.42201(10) 0.0264(5) Uani 1 1 d . . . . .
H17 H 0.1414 -0.1775 0.4272 0.032 Uiso 1 1 d R U . . .
B18 B 0.16263(11) 0.0007(2) 0.48159(10) 0.0269(5) Uani 1 1 d . . . . .
H18 H 0.1569 -0.0287 0.5263 0.032 Uiso 1 1 d R U . . .
B19 B 0.22046(11) 0.10148(19) 0.46284(10) 0.0241(5) Uani 1 1 d . . . . .
H19 H 0.2530 0.1389 0.4950 0.029 Uiso 1 1 d R U . . .
B20 B 0.24630(11) 0.07431(19) 0.39241(9) 0.0238(5) Uani 1 1 d . . . . .
H20 H 0.2955 0.0938 0.3775 0.029 Uiso 1 1 d R U . . .
B21 B 0.22954(11) -0.03534(19) 0.43968(10) 0.0253(5) Uani 1 1 d . . . . .
H21 H 0.2681 -0.0887 0.4570 0.030 Uiso 1 1 d R U . . .

loop_
_atom_site_aniso_label
_atom_site_aniso_U_11
_atom_site_aniso_U_22
_atom_site_aniso_U_33
_atom_site_aniso_U_23
_atom_site_aniso_U_13
_atom_site_aniso_U_12
C1 0.0154(9) 0.0178(9) 0.0225(9) 0.0003(7) 0.0004(7) 0.0010(7)
C2 0.0153(9) 0.0195(9) 0.0239(10) 0.0014(7) -0.0003(7) 0.0020(7)
C5 0.0156(9) 0.0182(9) 0.0180(9) -0.0018(7) 0.0014(7) 0.0007(7)
C14 0.0147(9) 0.0219(9) 0.0207(9) -0.0015(7) 0.0022(7) 0.0014(7)
C3 0.0175(9) 0.0214(9) 0.0211(9) 0.0008(7) 0.0023(7) -0.0011(7)
C6 0.0187(9) 0.0231(10) 0.0281(10) 0.0029(8) 0.0038(8) 0.0022(8)
C7 0.0228(9) 0.0202(10) 0.0271(10) 0.0008(8) 0.0084(8) -0.0016(8)
C8 0.0244(10) 0.0214(10) 0.0257(10) -0.0018(8) 0.0051(8) -0.0026(8)
C9 0.0213(9) 0.0229(10) 0.0275(10) -0.0025(8) -0.0017(8) 0.0000(8)
C4 0.0180(9) 0.0200(9) 0.0241(9) -0.0002(8) 0.0008(7) 0.0005(7)
C10 0.0282(11) 0.0229(10) 0.0387(12) 0.0006(9) 0.0110(9) 0.0037(9)
C11 0.0377(12) 0.0192(10) 0.0432(13) -0.0050(9) 0.0172(10) -0.0013(9)
C12 0.0373(12) 0.0250(11) 0.0317(11) -0.0082(9) 0.0115(9) -0.0094(9)
C13 0.0283(11) 0.0256(10) 0.0296(11) -0.0038(9) 0.0046(9) -0.0047(8)
C15 0.0142(9) 0.0302(10) 0.0222(10) 0.0003(8) 0.0017(7) -0.0024(8)
C16 0.0175(9) 0.0257(10) 0.0267(10) 0.0003(8) 0.0000(8) -0.0021(8)
C17 0.0139(9) 0.0252(10) 0.0301(11) -0.0025(8) 0.0004(8) -0.0016(7)
C18 0.0208(10) 0.0284(11) 0.0297(11) -0.0013(9) -0.0010(8) 0.0002(8)
C19 0.0325(11) 0.0226(10) 0.0339(11) 0.0023(9) 0.0020(9) 0.0014(9)
C20 0.0273(10) 0.0258(10) 0.0276(10) -0.0013(8) 0.0034(8) 0.0027(9)
C21 0.0225(10) 0.0312(11) 0.0292(11) -0.0031(9) 0.0007(8) 0.0002(8)
C22 0.0253(11) 0.0464(13) 0.0254(11) -0.0035(10) 0.0006(9) -0.0002(10)
C23 0.0318(12) 0.0532(15) 0.0216(10) 0.0052(10) 0.0013(9) -0.0047(10)
C24 0.0315(11) 0.0371(12) 0.0291(11) 0.0064(9) 0.0009(9) -0.0031(10)
B1 0.0159(10) 0.0217(10) 0.0190(10) 0.0009(8) 0.0029(8) -0.0017(8)
B2 0.0177(10) 0.0209(11) 0.0268(11) 0.0014(9) 0.0025(9) -0.0017(8)
B3 0.0190(10) 0.0194(10) 0.0290(11) -0.0031(9) -0.0004(9) -0.0039(8)
B4 0.0199(10) 0.0261(11) 0.0238(11) -0.0048(9) -0.0014(9) -0.0006(9)
B5 0.0199(10) 0.0258(11) 0.0227(11) 0.0022(9) 0.0003(9) 0.0004(9)
B6 0.0151(10) 0.0254(11) 0.0325(12) -0.0001(9) -0.0005(9) 0.0009(8)
B7 0.0172(10) 0.0260(11) 0.0354(13) -0.0007(10) -0.0010(9) -0.0036(9)
B8 0.0207(11) 0.0282(12) 0.0310(12) -0.0040(10) -0.0041(9) -0.0012(9)
B9 0.0238(11) 0.0322(12) 0.0253(11) -0.0007(10) -0.0039(9) 0.0004(10)
B10 0.0195(11) 0.0285(12) 0.0268(11) 0.0036(9) -0.0045(9) 0.0010(9)
B11 0.0191(11) 0.0302(12) 0.0323(12) -0.0019(10) -0.0055(9) -0.0008(9)
B12 0.0213(10) 0.0168(10) 0.0238(11) -0.0017(8) 0.0008(8) -0.0002(8)
B13 0.0226(11) 0.0254(11) 0.0218(11) 0.0050(9) 0.0023(9) -0.0001(9)
B14 0.0225(11) 0.0294(11) 0.0180(10) -0.0042(9) -0.0015(8) 0.0039(9)
B15 0.0182(10) 0.0226(11) 0.0248(11) -0.0028(9) -0.0033(8) -0.0001(8)
B16 0.0230(11) 0.0239(11) 0.0231(11) -0.0031(9) -0.0009(9) 0.0070(9)
B17 0.0289(12) 0.0225(11) 0.0278(12) 0.0056(9) 0.0001(9) 0.0019(9)
B18 0.0269(11) 0.0336(12) 0.0200(11) 0.0038(10) 0.0008(9) 0.0057(10)
B19 0.0211(11) 0.0293(12) 0.0217(11) -0.0048(9) -0.0042(9) 0.0058(9)
B20 0.0188(10) 0.0310(12) 0.0217(10) -0.0017(9) -0.0019(9) 0.0035(9)
B21 0.0261(11) 0.0270(11) 0.0228(11) -0.0006(9) -0.0018(9) 0.0087(9)

loop_
_atom_type_symbol
_atom_type_description
_atom_type_scat_dispersion_real
_atom_type_scat_dispersion_imag
_atom_type_scat_source
C C 0.0033 0.0016 'International Tables Vol C Tables 4.2.6.8 and 6.1.1.4'
H H 0.0000 0.0000 'International Tables Vol C Tables 4.2.6.8 and 6.1.1.4'
B B 0.0013 0.0007 'International Tables Vol C Tables 4.2.6.8 and 6.1.1.4'

loop_
_geom_angle_atom_site_label_1
_geom_angle_atom_site_label_2
_geom_angle_atom_site_label_3
_geom_angle
_geom_angle_site_symmetry_1
_geom_angle_site_symmetry_3
_geom_angle_publ_flag
B1 C1 C2 102.44(14) . . ?
B1 C1 B4 135.53(16) . . ?
C2 C1 B4 109.96(14) . . ?
B1 C1 B3 131.87(16) . . ?
C2 C1 B3 110.19(14) . . ?
B4 C1 B3 62.38(12) . . ?
B1 C1 B2 108.33(15) . . ?
C2 C1 B2 61.33(11) . . ?
B4 C1 B2 113.62(15) . . ?
B3 C1 B2 62.13(12) . . ?
B1 C1 B5 113.29(15) . . ?
C2 C1 B5 60.88(11) . . ?
B4 C1 B5 61.91(12) . . ?
B3 C1 B5 113.24(15) . . ?
B2 C1 B5 113.62(14) . . ?
C3 C2 C1 107.22(14) . . ?
C3 C2 B10 127.23(16) . . ?
C1 C2 B10 112.44(15) . . ?
C3 C2 B6 128.78(16) . . ?
C1 C2 B6 112.01(15) . . ?
B10 C2 B6 63.44(13) . . ?
C3 C2 B5 111.60(15) . . ?
C1 C2 B5 61.82(12) . . ?
B10 C2 B5 62.89(13) . . ?
B6 C2 B5 115.35(15) . . ?
C3 C2 B2 114.06(16) . . ?
C1 C2 B2 61.06(11) . . ?
B10 C2 B2 115.03(15) . . ?
B6 C2 B2 62.69(12) . . ?
B5 C2 B2 114.19(15) . . ?
B1 C5 C14 122.95(15) . . ?
B1 C5 B14 117.85(15) . . ?
C14 C5 B14 110.32(14) . . ?
B1 C5 B13 117.88(15) . . ?
C14 C5 B13 110.36(14) . . ?
B14 C5 B13 62.26(13) . . ?
B1 C5 B15 119.02(15) . . ?
C14 C5 B15 60.93(11) . . ?
B14 C5 B15 62.05(12) . . ?
B13 C5 B15 113.15(15) . . ?
B1 C5 B12 119.52(15) . . ?
C14 C5 B12 60.83(11) . . ?
B14 C5 B12 112.78(15) . . ?
B13 C5 B12 61.90(12) . . ?
B15 C5 B12 112.56(14) . . ?
C15 C14 C5 117.15(15) . . ?
C15 C14 B16 122.34(16) . . ?
C5 C14 B16 110.49(14) . . ?
C15 C14 B20 122.40(15) . . ?
C5 C14 B20 110.51(14) . . ?
B16 C14 B20 62.19(13) . . ?
C15 C14 B15 117.72(16) . . ?
C5 C14 B15 60.88(11) . . ?
B16 C14 B15 112.73(15) . . ?
B20 C14 B15 61.91(12) . . ?
C15 C14 B12 116.92(15) . . ?
C5 C14 B12 61.27(11) . . ?
B16 C14 B12 62.00(12) . . ?
B20 C14 B12 113.25(15) . . ?
B15 C14 B12 112.88(14) . . ?
C6 C3 C4 122.90(18) . . ?
C6 C3 C2 125.23(18) . . ?
C4 C3 C2 111.87(16) . . ?
C3 C6 C7 119.44(18) . . ?
C3 C6 H6A 120.3 . . ?
C7 C6 H6A 120.3 . . ?
C10 C7 C6 122.16(19) . . ?
C10 C7 C8 118.70(19) . . ?
C6 C7 C8 119.14(18) . . ?
C9 C8 C13 121.23(19) . . ?
C9 C8 C7 119.51(18) . . ?
C13 C8 C7 119.26(18) . . ?
C4 C9 C8 121.70(19) . . ?
C4 C9 H9A 119.1 . . ?
C8 C9 H9A 119.1 . . ?
C9 C4 C3 117.30(17) . . ?
C9 C4 B1 131.74(18) . . ?
C3 C4 B1 110.96(17) . . ?
C11 C10 C7 120.4(2) . . ?
C11 C10 H11A 119.8 . . ?
C7 C10 H11A 119.8 . . ?
C10 C11 C12 121.0(2) . . ?
C10 C11 H12A 119.5 . . ?
C12 C11 H12A 119.5 . . ?
C13 C12 C11 120.3(2) . . ?
C13 C12 H13A 119.9 . . ?
C11 C12 H13A 119.9 . . ?
C12 C13 C8 120.4(2) . . ?
C12 C13 H14A 119.8 . . ?
C8 C13 H14A 119.8 . . ?
C16 C15 C20 119.33(19) . . ?
C16 C15 C14 119.25(18) . . ?
C20 C15 C14 121.42(18) . . ?
C15 C16 C17 121.64(19) . . ?
C15 C16 H16A 119.2 . . ?
C17 C16 H16A 119.2 . . ?
C21 C17 C18 120.7(2) . . ?
C21 C17 C16 121.14(19) . . ?
C18 C17 C16 118.20(18) . . ?
C19 C18 C17 119.61(19) . . ?
C19 C18 C24 122.4(2) . . ?
C17 C18 C24 118.0(2) . . ?
C20 C19 C18 120.73(19) . . ?
C20 C19 H19A 119.6 . . ?
C18 C19 H19A 119.6 . . ?
C19 C20 C15 120.48(19) . . ?
C19 C20 H20A 119.8 . . ?
C15 C20 H20A 119.8 . . ?
C22 C21 C17 120.0(2) . . ?
C22 C21 H21A 120.0 . . ?
C17 C21 H21A 120.0 . . ?
C21 C22 C23 120.3(2) . . ?
C21 C22 H22 119.8 . . ?
C23 C22 H22 119.8 . . ?
C24 C23 C22 120.9(2) . . ?
C24 C23 H23 119.6 . . ?
C22 C23 H23 119.6 . . ?
C23 C24 C18 120.2(2) . . ?
C23 C24 H24 119.9 . . ?
C18 C24 H24 119.9 . . ?
C4 B1 C5 126.23(17) . . ?
C4 B1 C1 107.32(16) . . ?
C5 B1 C1 125.90(17) . . ?
C1 B2 C2 57.61(11) . . ?
C1 B2 B7 105.66(16) . . ?
C2 B2 B7 104.44(16) . . ?
C1 B2 B3 58.79(11) . . ?
C2 B2 B3 104.62(15) . . ?
B7 B2 B3 60.49(13) . . ?
C1 B2 B6 105.18(15) . . ?
C2 B2 B6 57.74(12) . . ?
B7 B2 B6 60.69(13) . . ?
B3 B2 B6 108.77(16) . . ?
C1 B2 H2 124.0 . . ?
C2 B2 H2 125.2 . . ?
B7 B2 H2 122.4 . . ?
B3 B2 H2 121.8 . . ?
B6 B2 H2 121.8 . . ?
C1 B3 B2 59.08(11) . . ?
C1 B3 B8 104.83(16) . . ?
B2 B3 B8 107.46(16) . . ?
C1 B3 B4 58.73(12) . . ?
B2 B3 B4 108.13(15) . . ?
B8 B3 B4 60.17(13) . . ?
C1 B3 B7 104.89(15) . . ?
B2 B3 B7 59.20(12) . . ?
B8 B3 B7 60.37(13) . . ?
B4 B3 B7 108.60(16) . . ?
C1 B3 H3 124.5 . . ?
B2 B3 H3 121.9 . . ?
B8 B3 H3 122.4 . . ?
B4 B3 H3 121.1 . . ?
B7 B3 H3 122.3 . . ?
C1 B4 B3 58.89(12) . . ?
C1 B4 B5 59.78(12) . . ?
B3 B4 B5 108.66(16) . . ?
C1 B4 B8 104.74(15) . . ?
B3 B4 B8 59.90(13) . . ?
B5 B4 B8 107.14(16) . . ?
C1 B4 B9 104.83(15) . . ?
B3 B4 B9 107.94(16) . . ?
B5 B4 B9 58.89(13) . . ?
B8 B4 B9 59.85(13) . . ?
C1 B4 H4 124.2 . . ?
B3 B4 H4 121.2 . . ?
B5 B4 H4 121.5 . . ?
B8 B4 H4 122.8 . . ?
B9 B4 H4 122.8 . . ?
C2 B5 C1 57.30(11) . . ?
C2 B5 B9 104.20(15) . . ?
C1 B5 B9 105.21(15) . . ?
C2 B5 B4 104.25(15) . . ?
C1 B5 B4 58.31(12) . . ?
B9 B5 B4 60.84(13) . . ?
C2 B5 B10 57.40(12) . . ?
C1 B5 B10 104.37(15) . . ?
B9 B5 B10 60.66(13) . . ?
B4 B5 B10 108.73(16) . . ?
C2 B5 H5 125.4 . . ?
C1 B5 H5 124.5 . . ?
B9 B5 H5 122.5 . . ?
B4 B5 H5 121.8 . . ?
B10 B5 H5 122.2 . . ?
C2 B6 B11 103.93(16) . . ?
C2 B6 B10 58.00(12) . . ?
B11 B6 B10 59.80(13) . . ?
C2 B6 B2 59.57(12) . . ?
B11 B6 B2 107.42(16) . . ?
B10 B6 B2 108.03(15) . . ?
C2 B6 B7 104.52(15) . . ?
B11 B6 B7 60.43(13) . . ?
B10 B6 B7 108.12(17) . . ?
B2 B6 B7 58.98(12) . . ?
C2 B6 H6 125.0 . . ?
B11 B6 H6 122.7 . . ?
B10 B6 H6 121.6 . . ?
B2 B6 H6 121.6 . . ?
B7 B6 H6 122.4 . . ?
B2 B7 B3 60.31(12) . . ?
B2 B7 B6 60.33(13) . . ?
B3 B7 B6 108.35(15) . . ?
B2 B7 B8 107.86(16) . . ?
B3 B7 B8 59.78(13) . . ?
B6 B7 B8 107.45(17) . . ?
B2 B7 B11 107.68(16) . . ?
B3 B7 B11 107.68(16) . . ?
B6 B7 B11 59.40(13) . . ?
B8 B7 B11 59.77(14) . . ?
B2 B7 H7 121.5 . . ?
B3 B7 H7 121.6 . . ?
B6 B7 H7 121.8 . . ?
B8 B7 H7 122.1 . . ?
B11 B7 H7 122.2 . . ?
B3 B8 B9 108.27(16) . . ?
B3 B8 B4 59.93(12) . . ?
B9 B8 B4 60.23(13) . . ?
B3 B8 B11 108.08(16) . . ?
B9 B8 B11 60.24(13) . . ?
B4 B8 B11 108.28(16) . . ?
B3 B8 B7 59.85(13) . . ?
B9 B8 B7 108.46(17) . . ?
B4 B8 B7 107.99(16) . . ?
B11 B8 B7 60.20(13) . . ?
B3 B8 H8 121.8 . . ?
B9 B8 H8 121.4 . . ?
B4 B8 H8 121.7 . . ?
B11 B8 H8 121.5 . . ?
B7 B8 H8 121.6 . . ?
B5 B9 B8 108.31(16) . . ?
B5 B9 B10 60.40(13) . . ?
B8 B9 B10 107.53(17) . . ?
B5 B9 B4 60.28(13) . . ?
B8 B9 B4 59.92(13) . . ?
B10 B9 B4 108.09(16) . . ?
B5 B9 B11 108.04(16) . . ?
B8 B9 B11 59.95(13) . . ?
B10 B9 B11 59.37(13) . . ?
B4 B9 B11 107.80(17) . . ?
B5 B9 H9 121.3 . . ?
B8 B9 H9 121.7 . . ?
B10 B9 H9 122.0 . . ?
B4 B9 H9 121.6 . . ?
B11 B9 H9 122.0 . . ?
C2 B10 B11 104.53(16) . . ?
C2 B10 B6 58.57(12) . . ?
B11 B10 B6 60.01(13) . . ?
C2 B10 B5 59.71(12) . . ?
B11 B10 B5 107.75(16) . . ?
B6 B10 B5 108.77(15) . . ?
C2 B10 B9 104.65(16) . . ?
B11 B10 B9 60.45(13) . . ?
B6 B10 B9 108.43(16) . . ?
B5 B10 B9 58.94(13) . . ?
C2 B10 H10 124.6 . . ?
B11 B10 H10 122.5 . . ?
B6 B10 H10 121.1 . . ?
B5 B10 H10 121.3 . . ?
B9 B10 H10 122.5 . . ?
B10 B11 B6 60.19(13) . . ?
B10 B11 B8 108.07(16) . . ?
B6 B11 B8 108.27(16) . . ?
B10 B11 B9 60.18(13) . . ?
B6 B11 B9 108.37(16) . . ?
B8 B11 B9 59.81(13) . . ?
B10 B11 B7 108.22(16) . . ?
B6 B11 B7 60.17(13) . . ?
B8 B11 B7 60.03(13) . . ?
B9 B11 B7 107.98(16) . . ?
B10 B11 H11 121.5 . . ?
B6 B11 H11 121.4 . . ?
B8 B11 H11 121.8 . . ?
B9 B11 H11 121.7 . . ?
B7 B11 H11 121.7 . . ?
C14 B12 C5 57.90(11) . . ?
C14 B12 B17 105.62(15) . . ?
C5 B12 B17 105.64(15) . . ?
C14 B12 B16 58.60(12) . . ?
C5 B12 B16 105.12(15) . . ?
B17 B12 B16 60.17(13) . . ?
C14 B12 B13 105.41(15) . . ?
C5 B12 B13 58.63(11) . . ?
B17 B12 B13 60.49(13) . . ?
B16 B12 B13 108.16(15) . . ?
C14 B12 H12 124.0 . . ?
C5 B12 H12 124.1 . . ?
B17 B12 H12 122.3 . . ?
B16 B12 H12 122.2 . . ?
B13 B12 H12 121.9 . . ?
C5 B13 B18 105.16(15) . . ?
C5 B13 B12 59.47(11) . . ?
B18 B13 B12 107.82(15) . . ?
C5 B13 B14 58.81(12) . . ?
B18 B13 B14 59.55(13) . . ?
B12 B13 B14 108.01(15) . . ?
C5 B13 B17 105.39(15) . . ?
B18 B13 B17 60.48(13) . . ?
B12 B13 B17 59.34(12) . . ?
B14 B13 B17 107.90(16) . . ?
C5 B13 H13 124.0 . . ?
B18 B13 H13 122.3 . . ?
B12 B13 H13 121.6 . . ?
B14 B13 H13 121.6 . . ?
B17 B13 H13 122.4 . . ?
C5 B14 B18 105.77(15) . . ?
C5 B14 B15 59.12(11) . . ?
B18 B14 B15 108.17(16) . . ?
C5 B14 B19 105.59(15) . . ?
B18 B14 B19 60.69(13) . . ?
B15 B14 B19 59.55(13) . . ?
C5 B14 B13 58.93(12) . . ?
B18 B14 B13 60.21(13) . . ?
B15 B14 B13 108.05(15) . . ?
B19 B14 B13 108.65(16) . . ?
C5 B14 H14 124.0 . . ?
B18 B14 H14 121.8 . . ?
B15 B14 H14 121.7 . . ?
B19 B14 H14 121.9 . . ?
B13 B14 H14 121.3 . . ?
C5 B15 C14 58.19(11) . . ?
C5 B15 B19 105.93(15) . . ?
C14 B15 B19 105.78(15) . . ?
C5 B15 B20 105.93(15) . . ?
C14 B15 B20 58.87(12) . . ?
B19 B15 B20 60.35(12) . . ?
C5 B15 B14 58.83(12) . . ?
C14 B15 B14 105.58(15) . . ?
B19 B15 B14 60.28(13) . . ?
B20 B15 B14 108.42(16) . . ?
C5 B15 H15 123.6 . . ?
C14 B15 H15 123.8 . . ?
B19 B15 H15 122.4 . . ?
B20 B15 H15 121.7 . . ?
B14 B15 H15 122.0 . . ?
C14 B16 B17 105.82(15) . . ?
C14 B16 B20 59.02(12) . . ?
B17 B16 B20 108.92(16) . . ?
C14 B16 B21 105.53(15) . . ?
B17 B16 B21 60.38(13) . . ?
B20 B16 B21 60.28(13) . . ?
C14 B16 B12 59.40(11) . . ?
B17 B16 B12 59.63(13) . . ?
B20 B16 B12 108.53(15) . . ?
B21 B16 B12 107.88(16) . . ?
C14 B16 H16 124.0 . . ?
B17 B16 H16 121.8 . . ?
B20 B16 H16 121.0 . . ?
B21 B16 H16 122.1 . . ?
B12 B16 H16 121.6 . . ?
B12 B17 B16 60.20(12) . . ?
B12 B17 B21 107.89(16) . . ?
B16 B17 B21 59.82(13) . . ?
B12 B17 B13 60.16(12) . . ?
B16 B17 B13 107.93(15) . . ?
B21 B17 B13 107.25(16) . . ?
B12 B17 B18 107.75(16) . . ?
B16 B17 B18 107.41(16) . . ?
B21 B17 B18 59.49(13) . . ?
B13 B17 B18 59.58(13) . . ?
B12 B17 H17 121.5 . . ?
B16 B17 H17 121.8 . . ?
B21 B17 H17 122.2 . . ?
B13 B17 H17 121.9 . . ?
B18 B17 H17 122.2 . . ?
B14 B18 B21 107.72(16) . . ?
B14 B18 B13 60.24(13) . . ?
B21 B18 B13 107.90(16) . . ?
B14 B18 B19 59.95(13) . . ?
B21 B18 B19 59.71(13) . . ?
B13 B18 B19 108.09(16) . . ?
B14 B18 B17 108.01(16) . . ?
B21 B18 B17 59.96(13) . . ?
B13 B18 B17 59.93(13) . . ?
B19 B18 B17 107.77(16) . . ?
B14 B18 H18 121.7 . . ?
B21 B18 H18 121.9 . . ?
B13 B18 H18 121.6 . . ?
B19 B18 H18 121.9 . . ?
B17 B18 H18 121.8 . . ?
B15 B19 B21 107.86(16) . . ?
B15 B19 B14 60.18(12) . . ?
B21 B19 B14 107.28(16) . . ?
B15 B19 B20 60.05(13) . . ?
B21 B19 B20 60.19(13) . . ?
B14 B19 B20 108.10(15) . . ?
B15 B19 B18 107.62(15) . . ?
B21 B19 B18 59.73(13) . . ?
B14 B19 B18 59.37(13) . . ?
B20 B19 B18 107.98(16) . . ?
B15 B19 H19 121.7 . . ?
B21 B19 H19 122.0 . . ?
B14 B19 H19 122.0 . . ?
B20 B19 H19 121.4 . . ?
B18 B19 H19 122.2 . . ?
C14 B20 B15 59.22(12) . . ?
C14 B20 B16 58.78(12) . . ?
B15 B20 B16 107.79(15) . . ?
C14 B20 B19 105.47(15) . . ?
B15 B20 B19 59.60(12) . . ?
B16 B20 B19 107.91(16) . . ?
C14 B20 B21 105.02(16) . . ?
B15 B20 B21 107.22(16) . . ?
B16 B20 B21 59.86(13) . . ?
B19 B20 B21 59.83(13) . . ?
C14 B20 H20 124.0 . . ?
B15 B20 H20 121.9 . . ?
B16 B20 H20 121.5 . . ?
B19 B20 H20 122.3 . . ?
B21 B20 H20 122.7 . . ?
B16 B21 B19 108.02(16) . . ?
B16 B21 B18 108.24(16) . . ?
B19 B21 B18 60.56(13) . . ?
B16 B21 B20 59.86(13) . . ?
B19 B21 B20 59.98(13) . . ?
B18 B21 B20 108.47(16) . . ?
B16 B21 B17 59.80(13) . . ?
B19 B21 B17 108.91(16) . . ?
B18 B21 B17 60.55(14) . . ?
B20 B21 B17 108.13(16) . . ?
B16 B21 H21 122.0 . . ?
B19 B21 H21 121.3 . . ?
B18 B21 H21 121.2 . . ?
B20 B21 H21 121.7 . . ?
B17 B21 H21 121.4 . . ?

loop_
_geom_bond_atom_site_label_1
_geom_bond_atom_site_label_2
_geom_bond_distance
_geom_bond_site_symmetry_2
_geom_bond_publ_flag
C1 B1 1.596(3) . ?
C1 C2 1.666(2) . ?
C1 B4 1.719(3) . ?
C1 B3 1.722(3) . ?
C1 B2 1.727(3) . ?
C1 B5 1.746(3) . ?
C2 C3 1.488(3) . ?
C2 B10 1.688(3) . ?
C2 B6 1.698(3) . ?
C2 B5 1.730(3) . ?
C2 B2 1.732(3) . ?
C5 B1 1.588(3) . ?
C5 C14 1.679(2) . ?
C5 B14 1.721(3) . ?
C5 B13 1.723(3) . ?
C5 B15 1.726(3) . ?
C5 B12 1.738(3) . ?
C14 C15 1.508(3) . ?
C14 B16 1.716(3) . ?
C14 B20 1.721(3) . ?
C14 B15 1.727(3) . ?
C14 B12 1.731(3) . ?
C3 C6 1.361(3) . ?
C3 C4 1.435(3) . ?
C6 C7 1.421(3) . ?
C6 H6A 0.9500 . ?
C7 C10 1.418(3) . ?
C7 C8 1.422(3) . ?
C8 C9 1.411(3) . ?
C8 C13 1.422(3) . ?
C9 C4 1.382(3) . ?
C9 H9A 0.9500 . ?
C4 B1 1.546(3) . ?
C10 C11 1.369(3) . ?
C10 H11A 0.9500 . ?
C11 C12 1.404(3) . ?
C11 H12A 0.9500 . ?
C12 C13 1.368(3) . ?
C12 H13A 0.9500 . ?
C13 H14A 0.9500 . ?
C15 C16 1.362(3) . ?
C15 C20 1.419(3) . ?
C16 C17 1.428(3) . ?
C16 H16A 0.9500 . ?
C17 C21 1.405(3) . ?
C17 C18 1.414(3) . ?
C18 C19 1.405(3) . ?
C18 C24 1.438(3) . ?
C19 C20 1.374(3) . ?
C19 H19A 0.9500 . ?
C20 H20A 0.9500 . ?
C21 C22 1.362(3) . ?
C21 H21A 0.9500 . ?
C22 C23 1.422(3) . ?
C22 H22 0.9500 . ?
C23 C24 1.356(3) . ?
C23 H23 0.9500 . ?
C24 H24 0.9500 . ?
B2 B7 1.760(3) . ?
B2 B3 1.780(3) . ?
B2 B6 1.785(3) . ?
B2 H2 1.1199 . ?
B3 B8 1.782(3) . ?
B3 B4 1.782(3) . ?
B3 B7 1.783(3) . ?
B3 H3 1.1200 . ?
B4 B5 1.782(3) . ?
B4 B8 1.786(3) . ?
B4 B9 1.792(3) . ?
B4 H4 1.1202 . ?
B5 B9 1.757(3) . ?
B5 B10 1.783(3) . ?
B5 H5 1.1202 . ?
B6 B11 1.777(3) . ?
B6 B10 1.780(3) . ?
B6 B7 1.791(3) . ?
B6 H6 1.1203 . ?
B7 B8 1.792(3) . ?
B7 B11 1.795(3) . ?
B7 H7 1.1202 . ?
B8 B9 1.785(3) . ?
B8 B11 1.788(3) . ?
B8 H8 1.1199 . ?
B9 B10 1.788(3) . ?
B9 B11 1.793(3) . ?
B9 H9 1.1199 . ?
B10 B11 1.773(3) . ?
B10 H10 1.1199 . ?
B11 H11 1.1198 . ?
B12 B17 1.765(3) . ?
B12 B16 1.775(3) . ?
B12 B13 1.780(3) . ?
B12 H12 1.1198 . ?
B13 B18 1.780(3) . ?
B13 B14 1.780(3) . ?
B13 B17 1.786(3) . ?
B13 H13 1.1200 . ?
B14 B18 1.768(3) . ?
B14 B15 1.777(3) . ?
B14 B19 1.778(3) . ?
B14 H14 1.1203 . ?
B15 B19 1.765(3) . ?
B15 B20 1.773(3) . ?
B15 H15 1.1199 . ?
B16 B17 1.775(3) . ?
B16 B20 1.775(3) . ?
B16 B21 1.775(3) . ?
B16 H16 1.1202 . ?
B17 B21 1.785(3) . ?
B17 B18 1.796(3) . ?
B17 H17 1.1201 . ?
B18 B21 1.777(3) . ?
B18 B19 1.791(3) . ?
B18 H18 1.1202 . ?
B19 B21 1.776(3) . ?
B19 B20 1.779(3) . ?
B19 H19 1.1198 . ?
B20 B21 1.783(3) . ?
B20 H20 1.1201 . ?
B21 H21 1.1197 . ?

loop_
_geom_torsion_atom_site_label_1
_geom_torsion_atom_site_label_2
_geom_torsion_atom_site_label_3
_geom_torsion_atom_site_label_4
_geom_torsion
_geom_torsion_site_symmetry_1
_geom_torsion_site_symmetry_2
_geom_torsion_site_symmetry_3
_geom_torsion_site_symmetry_4
_geom_torsion_publ_flag
B1 C1 C2 C3 4.18(18) . . . . ?
B4 C1 C2 C3 -144.86(15) . . . . ?
B3 C1 C2 C3 148.22(15) . . . . ?
B2 C1 C2 C3 108.44(17) . . . . ?
B5 C1 C2 C3 -105.73(16) . . . . ?
B1 C1 C2 B10 148.60(15) . . . . ?
B4 C1 C2 B10 -0.4(2) . . . . ?
B3 C1 C2 B10 -67.36(19) . . . . ?
B2 C1 C2 B10 -107.14(17) . . . . ?
B5 C1 C2 B10 38.69(15) . . . . ?
B1 C1 C2 B6 -142.19(16) . . . . ?
B4 C1 C2 B6 68.77(19) . . . . ?
B3 C1 C2 B6 1.9(2) . . . . ?
B2 C1 C2 B6 -37.92(15) . . . . ?
B5 C1 C2 B6 107.90(17) . . . . ?
B1 C1 C2 B5 109.91(15) . . . . ?
B4 C1 C2 B5 -39.13(14) . . . . ?
B3 C1 C2 B5 -106.05(16) . . . . ?
B2 C1 C2 B5 -145.83(15) . . . . ?
B1 C1 C2 B2 -104.26(15) . . . . ?
B4 C1 C2 B2 106.69(16) . . . . ?
B3 C1 C2 B2 39.77(15) . . . . ?
B5 C1 C2 B2 145.83(15) . . . . ?
B1 C5 C14 C15 -0.7(2) . . . . ?
B14 C5 C14 C15 -147.17(16) . . . . ?
B13 C5 C14 C15 145.91(16) . . . . ?
B15 C5 C14 C15 -108.22(18) . . . . ?
B12 C5 C14 C15 107.40(18) . . . . ?
B1 C5 C14 B16 -147.17(17) . . . . ?
B14 C5 C14 B16 66.36(18) . . . . ?
B13 C5 C14 B16 -0.56(19) . . . . ?
B15 C5 C14 B16 105.31(16) . . . . ?
B12 C5 C14 B16 -39.07(14) . . . . ?
B1 C5 C14 B20 145.90(17) . . . . ?
B14 C5 C14 B20 -0.6(2) . . . . ?
B13 C5 C14 B20 -67.49(19) . . . . ?
B15 C5 C14 B20 38.38(15) . . . . ?
B12 C5 C14 B20 -106.00(17) . . . . ?
B1 C5 C14 B15 107.52(19) . . . . ?
B14 C5 C14 B15 -38.95(15) . . . . ?
B13 C5 C14 B15 -105.87(16) . . . . ?
B12 C5 C14 B15 -144.38(15) . . . . ?
B1 C5 C14 B12 -108.10(19) . . . . ?
B14 C5 C14 B12 105.43(16) . . . . ?
B13 C5 C14 B12 38.51(14) . . . . ?
B15 C5 C14 B12 144.38(15) . . . . ?
C1 C2 C3 C6 176.28(18) . . . . ?
B10 C2 C3 C6 38.8(3) . . . . ?
B6 C2 C3 C6 -44.9(3) . . . . ?
B5 C2 C3 C6 110.4(2) . . . . ?
B2 C2 C3 C6 -118.3(2) . . . . ?
C1 C2 C3 C4 -2.8(2) . . . . ?
B10 C2 C3 C4 -140.29(19) . . . . ?
B6 C2 C3 C4 136.02(19) . . . . ?
B5 C2 C3 C4 -68.6(2) . . . . ?
B2 C2 C3 C4 62.6(2) . . . . ?
C4 C3 C6 C7 -0.5(3) . . . . ?
C2 C3 C6 C7 -179.41(18) . . . . ?
C3 C6 C7 C10 179.47(19) . . . . ?
C3 C6 C7 C8 -0.5(3) . . . . ?
C10 C7 C8 C9 -179.24(18) . . . . ?
C6 C7 C8 C9 0.8(3) . . . . ?
C10 C7 C8 C13 1.5(3) . . . . ?
C6 C7 C8 C13 -178.54(18) . . . . ?
C13 C8 C9 C4 179.29(19) . . . . ?
C7 C8 C9 C4 0.0(3) . . . . ?
C8 C9 C4 C3 -0.9(3) . . . . ?
C8 C9 C4 B1 179.31(19) . . . . ?
C6 C3 C4 C9 1.2(3) . . . . ?
C2 C3 C4 C9 -179.74(17) . . . . ?
C6 C3 C4 B1 -179.01(18) . . . . ?
C2 C3 C4 B1 0.1(2) . . . . ?
C6 C7 C10 C11 179.0(2) . . . . ?
C8 C7 C10 C11 -1.0(3) . . . . ?
C7 C10 C11 C12 -0.1(3) . . . . ?
C10 C11 C12 C13 0.8(3) . . . . ?
C11 C12 C13 C8 -0.3(3) . . . . ?
C9 C8 C13 C12 179.90(19) . . . . ?
C7 C8 C13 C12 -0.8(3) . . . . ?
C5 C14 C15 C16 -128.75(18) . . . . ?
B16 C14 C15 C16 13.5(3) . . . . ?
B20 C14 C15 C16 88.9(2) . . . . ?
B15 C14 C15 C16 161.64(17) . . . . ?
B12 C14 C15 C16 -59.0(2) . . . . ?
C5 C14 C15 C20 51.2(2) . . . . ?
B16 C14 C15 C20 -166.56(18) . . . . ?
B20 C14 C15 C20 -91.2(2) . . . . ?
B15 C14 C15 C20 -18.4(3) . . . . ?
B12 C14 C15 C20 121.00(19) . . . . ?
C20 C15 C16 C17 1.0(3) . . . . ?
C14 C15 C16 C17 -179.07(17) . . . . ?
C15 C16 C17 C21 179.29(18) . . . . ?
C15 C16 C17 C18 -0.8(3) . . . . ?
C21 C17 C18 C19 -179.79(19) . . . . ?
C16 C17 C18 C19 0.3(3) . . . . ?
C21 C17 C18 C24 -0.6(3) . . . . ?
C16 C17 C18 C24 179.45(18) . . . . ?
C17 C18 C19 C20 0.0(3) . . . . ?
C24 C18 C19 C20 -179.1(2) . . . . ?
C18 C19 C20 C15 0.2(3) . . . . ?
C16 C15 C20 C19 -0.7(3) . . . . ?
C14 C15 C20 C19 179.36(18) . . . . ?
C18 C17 C21 C22 0.7(3) . . . . ?
C16 C17 C21 C22 -179.32(19) . . . . ?
C17 C21 C22 C23 -0.2(3) . . . . ?
C21 C22 C23 C24 -0.5(3) . . . . ?
C22 C23 C24 C18 0.6(3) . . . . ?
C19 C18 C24 C23 179.1(2) . . . . ?
C17 C18 C24 C23 -0.1(3) . . . . ?
C9 C4 B1 C5 10.7(3) . . . . ?
C3 C4 B1 C5 -169.07(17) . . . . ?
C9 C4 B1 C1 -177.4(2) . . . . ?
C3 C4 B1 C1 2.8(2) . . . . ?
C14 C5 B1 C4 -111.3(2) . . . . ?
B14 C5 B1 C4 32.9(3) . . . . ?
B13 C5 B1 C4 104.5(2) . . . . ?
B15 C5 B1 C4 -38.9(3) . . . . ?
B12 C5 B1 C4 176.23(17) . . . . ?
C14 C5 B1 C1 78.3(2) . . . . ?
B14 C5 B1 C1 -137.51(18) . . . . ?
B13 C5 B1 C1 -65.9(2) . . . . ?
B15 C5 B1 C1 150.74(18) . . . . ?
B12 C5 B1 C1 5.8(3) . . . . ?
C2 C1 B1 C4 -4.09(18) . . . . ?
B4 C1 B1 C4 132.3(2) . . . . ?
B3 C1 B1 C4 -136.34(19) . . . . ?
B2 C1 B1 C4 -67.70(18) . . . . ?
B5 C1 B1 C4 59.33(19) . . . . ?
C2 C1 B1 C5 167.81(17) . . . . ?
B4 C1 B1 C5 -55.8(3) . . . . ?
B3 C1 B1 C5 35.6(3) . . . . ?
B2 C1 B1 C5 104.2(2) . . . . ?
B5 C1 B1 C5 -128.78(18) . . . . ?
B1 C1 B2 C2 94.45(16) . . . . ?
B4 C1 B2 C2 -100.69(16) . . . . ?
B3 C1 B2 C2 -137.22(15) . . . . ?
B5 C1 B2 C2 -32.38(15) . . . . ?
B1 C1 B2 B7 -168.15(15) . . . . ?
C2 C1 B2 B7 97.40(16) . . . . ?
B4 C1 B2 B7 -3.3(2) . . . . ?
B3 C1 B2 B7 -39.82(15) . . . . ?
B5 C1 B2 B7 65.02(19) . . . . ?
B1 C1 B2 B3 -128.33(17) . . . . ?
C2 C1 B2 B3 137.22(15) . . . . ?
B4 C1 B2 B3 36.53(15) . . . . ?
B5 C1 B2 B3 104.83(17) . . . . ?
B1 C1 B2 B6 128.64(16) . . . . ?
C2 C1 B2 B6 34.19(14) . . . . ?
B4 C1 B2 B6 -66.50(19) . . . . ?
B3 C1 B2 B6 -103.03(17) . . . . ?
B5 C1 B2 B6 1.8(2) . . . . ?
C3 C2 B2 C1 -97.11(16) . . . . ?
B10 C2 B2 C1 102.90(17) . . . . ?
B6 C2 B2 C1 140.11(16) . . . . ?
B5 C2 B2 C1 32.88(14) . . . . ?
C3 C2 B2 B7 163.29(16) . . . . ?
C1 C2 B2 B7 -99.60(16) . . . . ?
B10 C2 B2 B7 3.3(2) . . . . ?
B6 C2 B2 B7 40.51(15) . . . . ?
B5 C2 B2 B7 -66.73(19) . . . . ?
C3 C2 B2 B3 -134.00(16) . . . . ?
C1 C2 B2 B3 -36.90(13) . . . . ?
B10 C2 B2 B3 66.01(19) . . . . ?
B6 C2 B2 B3 103.21(16) . . . . ?
B5 C2 B2 B3 -4.0(2) . . . . ?
C3 C2 B2 B6 122.78(18) . . . . ?
C1 C2 B2 B6 -140.11(16) . . . . ?
B10 C2 B2 B6 -37.21(16) . . . . ?
B5 C2 B2 B6 -107.24(17) . . . . ?
B1 C1 B3 B2 90.2(2) . . . . ?
C2 C1 B3 B2 -39.42(14) . . . . ?
B4 C1 B3 B2 -142.01(16) . . . . ?
B5 C1 B3 B2 -105.44(16) . . . . ?
B1 C1 B3 B8 -168.06(19) . . . . ?
C2 C1 B3 B8 62.31(18) . . . . ?
B4 C1 B3 B8 -40.29(14) . . . . ?
B2 C1 B3 B8 101.72(16) . . . . ?
B5 C1 B3 B8 -3.7(2) . . . . ?
B1 C1 B3 B4 -127.8(2) . . . . ?
C2 C1 B3 B4 102.59(16) . . . . ?
B2 C1 B3 B4 142.01(16) . . . . ?
B5 C1 B3 B4 36.57(15) . . . . ?
B1 C1 B3 B7 129.2(2) . . . . ?
C2 C1 B3 B7 -0.4(2) . . . . ?
B4 C1 B3 B7 -102.98(17) . . . . ?
B2 C1 B3 B7 39.03(15) . . . . ?
B5 C1 B3 B7 -66.41(19) . . . . ?
C2 B2 B3 C1 36.35(13) . . . . ?
B7 B2 B3 C1 134.89(16) . . . . ?
B6 B2 B3 C1 96.75(16) . . . . ?
C1 B2 B3 B8 -97.15(16) . . . . ?
C2 B2 B3 B8 -60.80(18) . . . . ?
B7 B2 B3 B8 37.74(15) . . . . ?
B6 B2 B3 B8 -0.4(2) . . . . ?
C1 B2 B3 B4 -33.61(14) . . . . ?
C2 B2 B3 B4 2.74(19) . . . . ?
B7 B2 B3 B4 101.27(17) . . . . ?
B6 B2 B3 B4 63.13(19) . . . . ?
C1 B2 B3 B7 -134.89(16) . . . . ?
C2 B2 B3 B7 -98.54(16) . . . . ?
B6 B2 B3 B7 -38.14(15) . . . . ?
B1 C1 B4 B3 122.8(2) . . . . ?
C2 C1 B4 B3 -102.96(16) . . . . ?
B2 C1 B4 B3 -36.43(15) . . . . ?
B5 C1 B4 B3 -141.64(16) . . . . ?
B1 C1 B4 B5 -95.5(2) . . . . ?
C2 C1 B4 B5 38.68(14) . . . . ?
B3 C1 B4 B5 141.64(16) . . . . ?
B2 C1 B4 B5 105.21(16) . . . . ?
B1 C1 B4 B8 163.0(2) . . . . ?
C2 C1 B4 B8 -62.83(18) . . . . ?
B3 C1 B4 B8 40.14(14) . . . . ?
B2 C1 B4 B8 3.7(2) . . . . ?
B5 C1 B4 B8 -101.50(16) . . . . ?
B1 C1 B4 B9 -134.9(2) . . . . ?
C2 C1 B4 B9 -0.71(19) . . . . ?
B3 C1 B4 B9 102.26(16) . . . . ?
B2 C1 B4 B9 65.82(19) . . . . ?
B5 C1 B4 B9 -39.38(14) . . . . ?
B2 B3 B4 C1 33.75(14) . . . . ?
B8 B3 B4 C1 133.90(16) . . . . ?
B7 B3 B4 C1 96.48(16) . . . . ?
C1 B3 B4 B5 -34.47(14) . . . . ?
B2 B3 B4 B5 -0.7(2) . . . . ?
B8 B3 B4 B5 99.43(17) . . . . ?
B7 B3 B4 B5 62.01(19) . . . . ?
C1 B3 B4 B8 -133.90(16) . . . . ?
B2 B3 B4 B8 -100.15(17) . . . . ?
B7 B3 B4 B8 -37.42(15) . . . . ?
C1 B3 B4 B9 -96.83(16) . . . . ?
B2 B3 B4 B9 -63.08(19) . . . . ?
B8 B3 B4 B9 37.07(15) . . . . ?
B7 B3 B4 B9 -0.4(2) . . . . ?
C3 C2 B5 C1 98.58(16) . . . . ?
B10 C2 B5 C1 -139.53(16) . . . . ?
B6 C2 B5 C1 -102.51(17) . . . . ?
B2 C2 B5 C1 -32.61(14) . . . . ?
C3 C2 B5 B9 -162.26(16) . . . . ?
C1 C2 B5 B9 99.16(16) . . . . ?
B10 C2 B5 B9 -40.37(15) . . . . ?
B6 C2 B5 B9 -3.4(2) . . . . ?
B2 C2 B5 B9 66.55(19) . . . . ?
C3 C2 B5 B4 134.76(16) . . . . ?
C1 C2 B5 B4 36.18(13) . . . . ?
B10 C2 B5 B4 -103.35(17) . . . . ?
B6 C2 B5 B4 -66.33(19) . . . . ?
B2 C2 B5 B4 3.6(2) . . . . ?
C3 C2 B5 B10 -121.89(18) . . . . ?
C1 C2 B5 B10 139.53(16) . . . . ?
B6 C2 B5 B10 37.02(16) . . . . ?
B2 C2 B5 B10 106.92(17) . . . . ?
B1 C1 B5 C2 -91.65(16) . . . . ?
B4 C1 B5 C2 137.75(15) . . . . ?
B3 C1 B5 C2 100.99(16) . . . . ?
B2 C1 B5 C2 32.54(14) . . . . ?
B1 C1 B5 B9 171.02(16) . . . . ?
C2 C1 B5 B9 -97.33(16) . . . . ?
B4 C1 B5 B9 40.42(15) . . . . ?
B3 C1 B5 B9 3.7(2) . . . . ?
B2 C1 B5 B9 -64.79(19) . . . . ?
B1 C1 B5 B4 130.61(17) . . . . ?
C2 C1 B5 B4 -137.75(15) . . . . ?
B3 C1 B5 B4 -36.76(15) . . . . ?
B2 C1 B5 B4 -105.20(17) . . . . ?
B1 C1 B5 B10 -126.01(17) . . . . ?
C2 C1 B5 B10 -34.36(14) . . . . ?
B4 C1 B5 B10 103.38(17) . . . . ?
B3 C1 B5 B10 66.63(19) . . . . ?
B2 C1 B5 B10 -1.8(2) . . . . ?
C1 B4 B5 C2 -35.72(13) . . . . ?
B3 B4 B5 C2 -1.61(19) . . . . ?
B8 B4 B5 C2 61.67(19) . . . . ?
B9 B4 B5 C2 98.52(16) . . . . ?
B3 B4 B5 C1 34.11(14) . . . . ?
B8 B4 B5 C1 97.38(16) . . . . ?
B9 B4 B5 C1 134.24(16) . . . . ?
C1 B4 B5 B9 -134.24(16) . . . . ?
B3 B4 B5 B9 -100.13(17) . . . . ?
B8 B4 B5 B9 -36.85(16) . . . . ?
C1 B4 B5 B10 -95.66(16) . . . . ?
B3 B4 B5 B10 -61.5(2) . . . . ?
B8 B4 B5 B10 1.7(2) . . . . ?
B9 B4 B5 B10 38.58(15) . . . . ?
C3 C2 B6 B11 157.76(19) . . . . ?
C1 C2 B6 B11 -64.98(19) . . . . ?
B10 C2 B6 B11 39.99(15) . . . . ?
B5 C2 B6 B11 3.2(2) . . . . ?
B2 C2 B6 B11 -102.24(16) . . . . ?
C3 C2 B6 B10 117.8(2) . . . . ?
C1 C2 B6 B10 -104.97(17) . . . . ?
B5 C2 B6 B10 -36.81(16) . . . . ?
B2 C2 B6 B10 -142.22(16) . . . . ?
C3 C2 B6 B2 -100.0(2) . . . . ?
C1 C2 B6 B2 37.25(15) . . . . ?
B10 C2 B6 B2 142.22(16) . . . . ?
B5 C2 B6 B2 105.41(17) . . . . ?
C3 C2 B6 B7 -139.69(19) . . . . ?
C1 C2 B6 B7 -2.4(2) . . . . ?
B10 C2 B6 B7 102.54(18) . . . . ?
B5 C2 B6 B7 65.7(2) . . . . ?
B2 C2 B6 B7 -39.69(15) . . . . ?
C1 B2 B6 C2 -34.13(13) . . . . ?
B7 B2 B6 C2 -133.83(17) . . . . ?
B3 B2 B6 C2 -95.78(16) . . . . ?
C1 B2 B6 B11 62.09(18) . . . . ?
C2 B2 B6 B11 96.22(17) . . . . ?
B7 B2 B6 B11 -37.61(15) . . . . ?
B3 B2 B6 B11 0.4(2) . . . . ?
C1 B2 B6 B10 -1.0(2) . . . . ?
C2 B2 B6 B10 33.11(14) . . . . ?
B7 B2 B6 B10 -100.72(18) . . . . ?
B3 B2 B6 B10 -62.67(19) . . . . ?
C1 B2 B6 B7 99.70(17) . . . . ?
C2 B2 B6 B7 133.83(17) . . . . ?
B3 B2 B6 B7 38.05(15) . . . . ?
C1 B2 B7 B3 39.00(14) . . . . ?
C2 B2 B7 B3 98.84(16) . . . . ?
B6 B2 B7 B3 137.89(17) . . . . ?
C1 B2 B7 B6 -98.89(16) . . . . ?
C2 B2 B7 B6 -39.04(14) . . . . ?
B3 B2 B7 B6 -137.89(17) . . . . ?
C1 B2 B7 B8 1.4(2) . . . . ?
C2 B2 B7 B8 61.27(19) . . . . ?
B3 B2 B7 B8 -37.57(15) . . . . ?
B6 B2 B7 B8 100.31(18) . . . . ?
C1 B2 B7 B11 -61.67(19) . . . . ?
C2 B2 B7 B11 -1.8(2) . . . . ?
B3 B2 B7 B11 -100.67(17) . . . . ?
B6 B2 B7 B11 37.22(15) . . . . ?
C1 B3 B7 B2 -38.97(14) . . . . ?
B8 B3 B7 B2 -137.80(17) . . . . ?
B4 B3 B7 B2 -100.47(17) . . . . ?
C1 B3 B7 B6 -1.1(2) . . . . ?
B2 B3 B7 B6 37.87(15) . . . . ?
B8 B3 B7 B6 -99.93(18) . . . . ?
B4 B3 B7 B6 -62.6(2) . . . . ?
C1 B3 B7 B8 98.83(17) . . . . ?
B2 B3 B7 B8 137.80(17) . . . . ?
B4 B3 B7 B8 37.33(15) . . . . ?
C1 B3 B7 B11 61.70(19) . . . . ?
B2 B3 B7 B11 100.67(17) . . . . ?
B8 B3 B7 B11 -37.13(15) . . . . ?
B4 B3 B7 B11 0.2(2) . . . . ?
C2 B6 B7 B2 39.98(15) . . . . ?
B11 B6 B7 B2 137.97(16) . . . . ?
B10 B6 B7 B2 100.56(17) . . . . ?
C2 B6 B7 B3 2.1(2) . . . . ?
B11 B6 B7 B3 100.11(18) . . . . ?
B10 B6 B7 B3 62.7(2) . . . . ?
B2 B6 B7 B3 -37.86(15) . . . . ?
C2 B6 B7 B8 -61.03(19) . . . . ?
B11 B6 B7 B8 36.96(15) . . . . ?
B10 B6 B7 B8 -0.5(2) . . . . ?
B2 B6 B7 B8 -101.01(17) . . . . ?
C2 B6 B7 B11 -97.99(17) . . . . ?
B10 B6 B7 B11 -37.42(15) . . . . ?
B2 B6 B7 B11 -137.97(16) . . . . ?
C1 B3 B8 B9 2.3(2) . . . . ?
B2 B3 B8 B9 64.0(2) . . . . ?
B4 B3 B8 B9 -37.32(15) . . . . ?
B7 B3 B8 B9 101.18(18) . . . . ?
C1 B3 B8 B4 39.58(14) . . . . ?
B2 B3 B8 B4 101.28(16) . . . . ?
B7 B3 B8 B4 138.50(16) . . . . ?
C1 B3 B8 B11 -61.50(19) . . . . ?
B2 B3 B8 B11 0.2(2) . . . . ?
B4 B3 B8 B11 -101.08(17) . . . . ?
B7 B3 B8 B11 37.42(15) . . . . ?
C1 B3 B8 B7 -98.92(16) . . . . ?
B2 B3 B8 B7 -37.22(15) . . . . ?
B4 B3 B8 B7 -138.50(16) . . . . ?
C1 B4 B8 B3 -39.64(14) . . . . ?
B5 B4 B8 B3 -102.02(17) . . . . ?
B9 B4 B8 B3 -138.45(17) . . . . ?
C1 B4 B8 B9 98.82(16) . . . . ?
B3 B4 B8 B9 138.45(17) . . . . ?
B5 B4 B8 B9 36.43(15) . . . . ?
C1 B4 B8 B11 61.11(19) . . . . ?
B3 B4 B8 B11 100.75(18) . . . . ?
B5 B4 B8 B11 -1.3(2) . . . . ?
B9 B4 B8 B11 -37.70(16) . . . . ?
C1 B4 B8 B7 -2.6(2) . . . . ?
B3 B4 B8 B7 37.04(15) . . . . ?
B5 B4 B8 B7 -65.0(2) . . . . ?
B9 B4 B8 B7 -101.41(18) . . . . ?
B2 B7 B8 B3 37.81(15) . . . . ?
B6 B7 B8 B3 101.46(17) . . . . ?
B11 B7 B8 B3 138.27(16) . . . . ?
B2 B7 B8 B9 -63.0(2) . . . . ?
B3 B7 B8 B9 -100.85(17) . . . . ?
B6 B7 B8 B9 0.6(2) . . . . ?
B11 B7 B8 B9 37.42(15) . . . . ?
B2 B7 B8 B4 0.7(2) . . . . ?
B3 B7 B8 B4 -37.07(15) . . . . ?
B6 B7 B8 B4 64.4(2) . . . . ?
B11 B7 B8 B4 101.19(17) . . . . ?
B2 B7 B8 B11 -100.45(17) . . . . ?
B3 B7 B8 B11 -138.27(16) . . . . ?
B6 B7 B8 B11 -36.80(15) . . . . ?
C2 B5 B9 B8 -61.43(19) . . . . ?
C1 B5 B9 B8 -2.0(2) . . . . ?
B4 B5 B9 B8 37.17(15) . . . . ?
B10 B5 B9 B8 -100.19(18) . . . . ?
C2 B5 B9 B10 38.75(14) . . . . ?
C1 B5 B9 B10 98.17(16) . . . . ?
B4 B5 B9 B10 137.36(17) . . . . ?
C2 B5 B9 B4 -98.60(16) . . . . ?
C1 B5 B9 B4 -39.18(14) . . . . ?
B10 B5 B9 B4 -137.36(17) . . . . ?
C2 B5 B9 B11 2.0(2) . . . . ?
C1 B5 B9 B11 61.44(19) . . . . ?
B4 B5 B9 B11 100.62(18) . . . . ?
B10 B5 B9 B11 -36.74(15) . . . . ?
B3 B8 B9 B5 -0.1(2) . . . . ?
B4 B8 B9 B5 -37.32(15) . . . . ?
B11 B8 B9 B5 100.69(18) . . . . ?
B7 B8 B9 B5 63.3(2) . . . . ?
B3 B8 B9 B10 -64.0(2) . . . . ?
B4 B8 B9 B10 -101.15(17) . . . . ?
B11 B8 B9 B10 36.86(15) . . . . ?
B7 B8 B9 B10 -0.5(2) . . . . ?
B3 B8 B9 B4 37.19(15) . . . . ?
B11 B8 B9 B4 138.01(17) . . . . ?
B7 B8 B9 B4 100.61(17) . . . . ?
B3 B8 B9 B11 -100.83(18) . . . . ?
B4 B8 B9 B11 -138.01(17) . . . . ?
B7 B8 B9 B11 -37.40(15) . . . . ?
C1 B4 B9 B5 39.82(14) . . . . ?
B3 B4 B9 B5 101.39(17) . . . . ?
B8 B4 B9 B5 138.49(17) . . . . ?
C1 B4 B9 B8 -98.66(16) . . . . ?
B3 B4 B9 B8 -37.10(15) . . . . ?
B5 B4 B9 B8 -138.49(17) . . . . ?
C1 B4 B9 B10 1.5(2) . . . . ?
B3 B4 B9 B10 63.1(2) . . . . ?
B5 B4 B9 B10 -38.29(15) . . . . ?
B8 B4 B9 B10 100.19(18) . . . . ?
C1 B4 B9 B11 -61.21(19) . . . . ?
B3 B4 B9 B11 0.4(2) . . . . ?
B5 B4 B9 B11 -101.03(18) . . . . ?
B8 B4 B9 B11 37.46(15) . . . . ?
C3 C2 B10 B11 -160.19(18) . . . . ?
C1 C2 B10 B11 64.07(19) . . . . ?
B6 C2 B10 B11 -40.22(15) . . . . ?
B5 C2 B10 B11 102.31(17) . . . . ?
B2 C2 B10 B11 -3.3(2) . . . . ?
C3 C2 B10 B6 -120.0(2) . . . . ?
C1 C2 B10 B6 104.29(16) . . . . ?
B5 C2 B10 B6 142.53(16) . . . . ?
B2 C2 B10 B6 36.92(16) . . . . ?
C3 C2 B10 B5 97.5(2) . . . . ?
C1 C2 B10 B5 -38.25(15) . . . . ?
B6 C2 B10 B5 -142.53(16) . . . . ?
B2 C2 B10 B5 -105.61(17) . . . . ?
C3 C2 B10 B9 137.12(19) . . . . ?
C1 C2 B10 B9 1.4(2) . . . . ?
B6 C2 B10 B9 -102.90(17) . . . . ?
B5 C2 B10 B9 39.63(15) . . . . ?
B2 C2 B10 B9 -66.0(2) . . . . ?
B11 B6 B10 C2 -133.81(16) . . . . ?
B2 B6 B10 C2 -33.74(14) . . . . ?
B7 B6 B10 C2 -96.11(16) . . . . ?
C2 B6 B10 B11 133.81(16) . . . . ?
B2 B6 B10 B11 100.07(17) . . . . ?
B7 B6 B10 B11 37.69(15) . . . . ?
C2 B6 B10 B5 33.69(15) . . . . ?
B11 B6 B10 B5 -100.11(18) . . . . ?
B2 B6 B10 B5 0.0(2) . . . . ?
B7 B6 B10 B5 -62.4(2) . . . . ?
C2 B6 B10 B9 96.24(16) . . . . ?
B11 B6 B10 B9 -37.57(15) . . . . ?
B2 B6 B10 B9 62.49(19) . . . . ?
B7 B6 B10 B9 0.1(2) . . . . ?
C1 B5 B10 C2 34.32(13) . . . . ?
B9 B5 B10 C2 133.92(17) . . . . ?
B4 B5 B10 C2 95.26(17) . . . . ?
C2 B5 B10 B11 -96.78(17) . . . . ?
C1 B5 B10 B11 -62.46(19) . . . . ?
B9 B5 B10 B11 37.14(16) . . . . ?
B4 B5 B10 B11 -1.5(2) . . . . ?
C2 B5 B10 B6 -33.24(14) . . . . ?
C1 B5 B10 B6 1.1(2) . . . . ?
B9 B5 B10 B6 100.67(18) . . . . ?
B4 B5 B10 B6 62.0(2) . . . . ?
C2 B5 B10 B9 -133.92(17) . . . . ?
C1 B5 B10 B9 -99.60(16) . . . . ?
B4 B5 B10 B9 -38.66(16) . . . . ?
B5 B9 B10 C2 -40.01(14) . . . . ?
B8 B9 B10 C2 61.50(19) . . . . ?
B4 B9 B10 C2 -1.8(2) . . . . ?
B11 B9 B10 C2 98.62(17) . . . . ?
B5 B9 B10 B11 -138.63(17) . . . . ?
B8 B9 B10 B11 -37.12(15) . . . . ?
B4 B9 B10 B11 -100.39(18) . . . . ?
B5 B9 B10 B6 -101.25(17) . . . . ?
B8 B9 B10 B6 0.3(2) . . . . ?
B4 B9 B10 B6 -63.0(2) . . . . ?
B11 B9 B10 B6 37.38(15) . . . . ?
B8 B9 B10 B5 101.51(17) . . . . ?
B4 B9 B10 B5 38.24(15) . . . . ?
B11 B9 B10 B5 138.63(17) . . . . ?
C2 B10 B11 B6 39.50(14) . . . . ?
B5 B10 B11 B6 101.85(17) . . . . ?
B9 B10 B11 B6 138.32(16) . . . . ?
C2 B10 B11 B8 -61.6(2) . . . . ?
B6 B10 B11 B8 -101.13(18) . . . . ?
B5 B10 B11 B8 0.7(2) . . . . ?
B9 B10 B11 B8 37.19(16) . . . . ?
C2 B10 B11 B9 -98.82(16) . . . . ?
B6 B10 B11 B9 -138.32(16) . . . . ?
B5 B10 B11 B9 -36.48(15) . . . . ?
C2 B10 B11 B7 1.9(2) . . . . ?
B6 B10 B11 B7 -37.61(15) . . . . ?
B5 B10 B11 B7 64.2(2) . . . . ?
B9 B10 B11 B7 100.72(18) . . . . ?
C2 B6 B11 B10 -39.09(14) . . . . ?
B2 B6 B11 B10 -101.11(16) . . . . ?
B7 B6 B11 B10 -138.08(16) . . . . ?
C2 B6 B11 B8 61.71(19) . . . . ?
B10 B6 B11 B8 100.80(18) . . . . ?
B2 B6 B11 B8 -0.3(2) . . . . ?
B7 B6 B11 B8 -37.28(15) . . . . ?
C2 B6 B11 B9 -1.7(2) . . . . ?
B10 B6 B11 B9 37.44(15) . . . . ?
B2 B6 B11 B9 -63.7(2) . . . . ?
B7 B6 B11 B9 -100.64(18) . . . . ?
C2 B6 B11 B7 98.98(16) . . . . ?
B10 B6 B11 B7 138.08(16) . . . . ?
B2 B6 B11 B7 36.96(14) . . . . ?
B3 B8 B11 B10 63.8(2) . . . . ?
B9 B8 B11 B10 -37.35(16) . . . . ?
B4 B8 B11 B10 0.3(2) . . . . ?
B7 B8 B11 B10 101.05(17) . . . . ?
B3 B8 B11 B6 0.1(2) . . . . ?
B9 B8 B11 B6 -101.06(17) . . . . ?
B4 B8 B11 B6 -63.4(2) . . . . ?
B7 B8 B11 B6 37.34(15) . . . . ?
B3 B8 B11 B9 101.13(17) . . . . ?
B4 B8 B11 B9 37.70(15) . . . . ?
B7 B8 B11 B9 138.40(16) . . . . ?
B3 B8 B11 B7 -37.27(15) . . . . ?
B9 B8 B11 B7 -138.40(16) . . . . ?
B4 B8 B11 B7 -100.70(17) . . . . ?
B5 B9 B11 B10 37.19(15) . . . . ?
B8 B9 B11 B10 138.33(17) . . . . ?
B4 B9 B11 B10 100.89(17) . . . . ?
B5 B9 B11 B6 -0.3(2) . . . . ?
B8 B9 B11 B6 100.89(18) . . . . ?
B10 B9 B11 B6 -37.44(15) . . . . ?
B4 B9 B11 B6 63.4(2) . . . . ?
B5 B9 B11 B8 -101.14(18) . . . . ?
B10 B9 B11 B8 -138.33(17) . . . . ?
B4 B9 B11 B8 -37.44(15) . . . . ?
B5 B9 B11 B7 -63.9(2) . . . . ?
B8 B9 B11 B7 37.21(16) . . . . ?
B10 B9 B11 B7 -101.13(17) . . . . ?
B4 B9 B11 B7 -0.2(2) . . . . ?
B2 B7 B11 B10 0.0(2) . . . . ?
B3 B7 B11 B10 -63.7(2) . . . . ?
B6 B7 B11 B10 37.62(15) . . . . ?
B8 B7 B11 B10 -100.78(18) . . . . ?
B2 B7 B11 B6 -37.63(15) . . . . ?
B3 B7 B11 B6 -101.27(17) . . . . ?
B8 B7 B11 B6 -138.40(16) . . . . ?
B2 B7 B11 B8 100.77(17) . . . . ?
B3 B7 B11 B8 37.13(15) . . . . ?
B6 B7 B11 B8 138.40(16) . . . . ?
B2 B7 B11 B9 63.7(2) . . . . ?
B3 B7 B11 B9 0.0(2) . . . . ?
B6 B7 B11 B9 101.29(17) . . . . ?
B8 B7 B11 B9 -37.11(15) . . . . ?
C15 C14 B12 C5 -107.78(17) . . . . ?
B16 C14 B12 C5 138.04(15) . . . . ?
B20 C14 B12 C5 101.50(16) . . . . ?
B15 C14 B12 C5 33.52(14) . . . . ?
C15 C14 B12 B17 153.30(16) . . . . ?
C5 C14 B12 B17 -98.92(16) . . . . ?
B16 C14 B12 B17 39.12(15) . . . . ?
B20 C14 B12 B17 2.6(2) . . . . ?
B15 C14 B12 B17 -65.40(19) . . . . ?
C15 C14 B12 B16 114.18(18) . . . . ?
C5 C14 B12 B16 -138.04(15) . . . . ?
B20 C14 B12 B16 -36.54(15) . . . . ?
B15 C14 B12 B16 -104.52(16) . . . . ?
C15 C14 B12 B13 -143.66(16) . . . . ?
C5 C14 B12 B13 -35.88(13) . . . . ?
B16 C14 B12 B13 102.16(16) . . . . ?
B20 C14 B12 B13 65.61(18) . . . . ?
B15 C14 B12 B13 -2.4(2) . . . . ?
B1 C5 B12 C14 113.56(18) . . . . ?
B14 C5 B12 C14 -101.36(16) . . . . ?
B13 C5 B12 C14 -138.56(15) . . . . ?
B15 C5 B12 C14 -33.45(14) . . . . ?
B1 C5 B12 B17 -147.55(16) . . . . ?
C14 C5 B12 B17 98.89(16) . . . . ?
B14 C5 B12 B17 -2.5(2) . . . . ?
B13 C5 B12 B17 -39.68(14) . . . . ?
B15 C5 B12 B17 65.44(18) . . . . ?
B1 C5 B12 B16 149.80(16) . . . . ?
C14 C5 B12 B16 36.24(13) . . . . ?
B14 C5 B12 B16 -65.12(18) . . . . ?
B13 C5 B12 B16 -102.32(16) . . . . ?
B15 C5 B12 B16 2.8(2) . . . . ?
B1 C5 B12 B13 -107.88(18) . . . . ?
C14 C5 B12 B13 138.56(15) . . . . ?
B14 C5 B12 B13 37.20(15) . . . . ?
B15 C5 B12 B13 105.11(16) . . . . ?
B1 C5 B13 B18 -147.53(16) . . . . ?
C14 C5 B13 B18 63.97(18) . . . . ?
B14 C5 B13 B18 -38.94(14) . . . . ?
B15 C5 B13 B18 -2.1(2) . . . . ?
B12 C5 B13 B18 102.02(16) . . . . ?
B1 C5 B13 B12 110.45(18) . . . . ?
C14 C5 B13 B12 -38.05(14) . . . . ?
B14 C5 B13 B12 -140.96(15) . . . . ?
B15 C5 B13 B12 -104.16(16) . . . . ?
B1 C5 B13 B14 -108.59(18) . . . . ?
C14 C5 B13 B14 102.91(15) . . . . ?
B15 C5 B13 B14 36.80(15) . . . . ?
B12 C5 B13 B14 140.96(15) . . . . ?
B1 C5 B13 B17 149.52(16) . . . . ?
C14 C5 B13 B17 1.0(2) . . . . ?
B14 C5 B13 B17 -101.89(17) . . . . ?
B15 C5 B13 B17 -65.09(19) . . . . ?
B12 C5 B13 B17 39.07(14) . . . . ?
C14 B12 B13 C5 35.56(13) . . . . ?
B17 B12 B13 C5 135.06(16) . . . . ?
B16 B12 B13 C5 96.98(16) . . . . ?
C14 B12 B13 B18 -61.88(19) . . . . ?
C5 B12 B13 B18 -97.44(17) . . . . ?
B17 B12 B13 B18 37.62(16) . . . . ?
B16 B12 B13 B18 -0.5(2) . . . . ?
C14 B12 B13 B14 1.04(19) . . . . ?
C5 B12 B13 B14 -34.52(14) . . . . ?
B17 B12 B13 B14 100.54(17) . . . . ?
B16 B12 B13 B14 62.46(19) . . . . ?
C14 B12 B13 B17 -99.50(16) . . . . ?
C5 B12 B13 B17 -135.06(16) . . . . ?
B16 B12 B13 B17 -38.08(15) . . . . ?
B1 C5 B14 B18 148.04(16) . . . . ?
C14 C5 B14 B18 -63.58(19) . . . . ?
B13 C5 B14 B18 39.38(15) . . . . ?
B15 C5 B14 B18 -102.05(17) . . . . ?
B12 C5 B14 B18 2.3(2) . . . . ?
B1 C5 B14 B15 -109.92(18) . . . . ?
C14 C5 B14 B15 38.47(14) . . . . ?
B13 C5 B14 B15 141.43(16) . . . . ?
B12 C5 B14 B15 104.37(16) . . . . ?
B1 C5 B14 B19 -148.67(16) . . . . ?
C14 C5 B14 B19 -0.3(2) . . . . ?
B13 C5 B14 B19 102.68(17) . . . . ?
B15 C5 B14 B19 -38.75(15) . . . . ?
B12 C5 B14 B19 65.62(19) . . . . ?
B1 C5 B14 B13 108.65(18) . . . . ?
C14 C5 B14 B13 -102.96(16) . . . . ?
B15 C5 B14 B13 -141.43(16) . . . . ?
B12 C5 B14 B13 -37.06(15) . . . . ?
B18 B13 B14 C5 135.28(16) . . . . ?
B12 B13 B14 C5 34.79(14) . . . . ?
B17 B13 B14 C5 97.50(16) . . . . ?
C5 B13 B14 B18 -135.28(16) . . . . ?
B12 B13 B14 B18 -100.49(17) . . . . ?
B17 B13 B14 B18 -37.78(15) . . . . ?
C5 B13 B14 B15 -34.25(14) . . . . ?
B18 B13 B14 B15 101.03(17) . . . . ?
B12 B13 B14 B15 0.5(2) . . . . ?
B17 B13 B14 B15 63.25(19) . . . . ?
C5 B13 B14 B19 -97.34(16) . . . . ?
B18 B13 B14 B19 37.94(15) . . . . ?
B12 B13 B14 B19 -62.55(19) . . . . ?
B17 B13 B14 B19 0.2(2) . . . . ?
B1 C5 B15 C14 -113.78(18) . . . . ?
B14 C5 B15 C14 138.13(15) . . . . ?
B13 C5 B15 C14 101.26(16) . . . . ?
B12 C5 B15 C14 33.41(14) . . . . ?
B1 C5 B15 B19 147.25(16) . . . . ?
C14 C5 B15 B19 -98.96(16) . . . . ?
B14 C5 B15 B19 39.17(14) . . . . ?
B13 C5 B15 B19 2.3(2) . . . . ?
B12 C5 B15 B19 -65.55(18) . . . . ?
B1 C5 B15 B20 -149.71(16) . . . . ?
C14 C5 B15 B20 -35.93(14) . . . . ?
B14 C5 B15 B20 102.20(17) . . . . ?
B13 C5 B15 B20 65.33(19) . . . . ?
B12 C5 B15 B20 -2.5(2) . . . . ?
B1 C5 B15 B14 108.08(18) . . . . ?
C14 C5 B15 B14 -138.13(15) . . . . ?
B13 C5 B15 B14 -36.88(15) . . . . ?
B12 C5 B15 B14 -104.72(16) . . . . ?
C15 C14 B15 C5 107.30(17) . . . . ?
B16 C14 B15 C5 -101.60(16) . . . . ?
B20 C14 B15 C5 -138.76(16) . . . . ?
B12 C14 B15 C5 -33.66(14) . . . . ?
C15 C14 B15 B19 -153.47(16) . . . . ?
C5 C14 B15 B19 99.22(16) . . . . ?
B16 C14 B15 B19 -2.4(2) . . . . ?
B20 C14 B15 B19 -39.54(15) . . . . ?
B12 C14 B15 B19 65.56(18) . . . . ?
C15 C14 B15 B20 -113.94(18) . . . . ?
C5 C14 B15 B20 138.76(16) . . . . ?
B16 C14 B15 B20 37.16(15) . . . . ?
B12 C14 B15 B20 105.10(17) . . . . ?
C15 C14 B15 B14 143.66(16) . . . . ?
C5 C14 B15 B14 36.36(13) . . . . ?
B16 C14 B15 B14 -65.24(18) . . . . ?
B20 C14 B15 B14 -102.40(17) . . . . ?
B12 C14 B15 B14 2.7(2) . . . . ?
B18 B14 B15 C5 97.87(16) . . . . ?
B19 B14 B15 C5 135.62(16) . . . . ?
B13 B14 B15 C5 34.17(14) . . . . ?
C5 B14 B15 C14 -36.07(13) . . . . ?
B18 B14 B15 C14 61.80(18) . . . . ?
B19 B14 B15 C14 99.55(16) . . . . ?
B13 B14 B15 C14 -1.90(19) . . . . ?
C5 B14 B15 B19 -135.62(16) . . . . ?
B18 B14 B15 B19 -37.75(15) . . . . ?
B13 B14 B15 B19 -101.45(17) . . . . ?
C5 B14 B15 B20 -97.85(16) . . . . ?
B18 B14 B15 B20 0.0(2) . . . . ?
B19 B14 B15 B20 37.77(15) . . . . ?
B13 B14 B15 B20 -63.68(19) . . . . ?
C15 C14 B16 B17 -144.59(17) . . . . ?
C5 C14 B16 B17 -0.2(2) . . . . ?
B20 C14 B16 B17 102.89(17) . . . . ?
B15 C14 B16 B17 65.84(19) . . . . ?
B12 C14 B16 B17 -38.91(15) . . . . ?
C15 C14 B16 B20 112.53(19) . . . . ?
C5 C14 B16 B20 -103.05(16) . . . . ?
B15 C14 B16 B20 -37.05(15) . . . . ?
B12 C14 B16 B20 -141.80(16) . . . . ?
C15 C14 B16 B21 152.44(17) . . . . ?
C5 C14 B16 B21 -63.13(18) . . . . ?
B20 C14 B16 B21 39.92(15) . . . . ?
B15 C14 B16 B21 2.9(2) . . . . ?
B12 C14 B16 B21 -101.88(17) . . . . ?
C15 C14 B16 B12 -105.68(19) . . . . ?
C5 C14 B16 B12 38.75(14) . . . . ?
B20 C14 B16 B12 141.80(16) . . . . ?
B15 C14 B16 B12 104.75(16) . . . . ?
C5 B12 B16 C14 -35.93(13) . . . . ?
B17 B12 B16 C14 -135.54(16) . . . . ?
B13 B12 B16 C14 -97.31(16) . . . . ?
C14 B12 B16 B17 135.54(16) . . . . ?
C5 B12 B16 B17 99.61(16) . . . . ?
B13 B12 B16 B17 38.22(15) . . . . ?
C14 B12 B16 B20 34.00(14) . . . . ?
C5 B12 B16 B20 -1.9(2) . . . . ?
B17 B12 B16 B20 -101.53(17) . . . . ?
B13 B12 B16 B20 -63.31(19) . . . . ?
C14 B12 B16 B21 97.82(17) . . . . ?
C5 B12 B16 B21 61.89(19) . . . . ?
B17 B12 B16 B21 -37.72(16) . . . . ?
B13 B12 B16 B21 0.5(2) . . . . ?
C14 B12 B17 B16 -38.37(14) . . . . ?
C5 B12 B17 B16 -98.72(16) . . . . ?
B13 B12 B17 B16 -137.51(16) . . . . ?
C14 B12 B17 B21 -0.9(2) . . . . ?
C5 B12 B17 B21 -61.25(19) . . . . ?
B16 B12 B17 B21 37.48(15) . . . . ?
B13 B12 B17 B21 -100.03(17) . . . . ?
C14 B12 B17 B13 99.13(16) . . . . ?
C5 B12 B17 B13 38.78(14) . . . . ?
B16 B12 B17 B13 137.51(16) . . . . ?
C14 B12 B17 B18 61.93(19) . . . . ?
C5 B12 B17 B18 1.6(2) . . . . ?
B16 B12 B17 B18 100.30(17) . . . . ?
B13 B12 B17 B18 -37.21(15) . . . . ?
C14 B16 B17 B12 38.80(14) . . . . ?
B20 B16 B17 B12 100.87(17) . . . . ?
B21 B16 B17 B12 137.95(16) . . . . ?
C14 B16 B17 B21 -99.15(16) . . . . ?
B20 B16 B17 B21 -37.08(15) . . . . ?
B12 B16 B17 B21 -137.95(16) . . . . ?
C14 B16 B17 B13 0.8(2) . . . . ?
B20 B16 B17 B13 62.9(2) . . . . ?
B21 B16 B17 B13 99.93(18) . . . . ?
B12 B16 B17 B13 -38.02(15) . . . . ?
C14 B16 B17 B18 -62.07(19) . . . . ?
B20 B16 B17 B18 0.0(2) . . . . ?
B21 B16 B17 B18 37.07(15) . . . . ?
B12 B16 B17 B18 -100.87(17) . . . . ?
C5 B13 B17 B12 -39.13(14) . . . . ?
B18 B13 B17 B12 -138.10(17) . . . . ?
B14 B13 B17 B12 -100.74(16) . . . . ?
C5 B13 B17 B16 -1.1(2) . . . . ?
B18 B13 B17 B16 -100.07(18) . . . . ?
B12 B13 B17 B16 38.03(15) . . . . ?
B14 B13 B17 B16 -62.7(2) . . . . ?
C5 B13 B17 B21 61.98(19) . . . . ?
B18 B13 B17 B21 -36.99(15) . . . . ?
B12 B13 B17 B21 101.11(17) . . . . ?
B14 B13 B17 B21 0.4(2) . . . . ?
C5 B13 B17 B18 98.97(17) . . . . ?
B12 B13 B17 B18 138.10(17) . . . . ?
B14 B13 B17 B18 37.36(15) . . . . ?
C5 B14 B18 B21 62.12(19) . . . . ?
B15 B14 B18 B21 0.1(2) . . . . ?
B19 B14 B18 B21 -37.19(15) . . . . ?
B13 B14 B18 B21 100.90(17) . . . . ?
C5 B14 B18 B13 -38.78(14) . . . . ?
B15 B14 B18 B13 -100.83(16) . . . . ?
B19 B14 B18 B13 -138.08(16) . . . . ?
C5 B14 B18 B19 99.30(16) . . . . ?
B15 B14 B18 B19 37.25(15) . . . . ?
B13 B14 B18 B19 138.08(16) . . . . ?
C5 B14 B18 B17 -1.2(2) . . . . ?
B15 B14 B18 B17 -63.3(2) . . . . ?
B19 B14 B18 B17 -100.52(17) . . . . ?
B13 B14 B18 B17 37.56(15) . . . . ?
C5 B13 B18 B14 38.59(14) . . . . ?
B12 B13 B18 B14 100.83(17) . . . . ?
B17 B13 B18 B14 137.94(16) . . . . ?
C5 B13 B18 B21 -62.0(2) . . . . ?
B12 B13 B18 B21 0.2(2) . . . . ?
B14 B13 B18 B21 -100.59(18) . . . . ?
B17 B13 B18 B21 37.35(16) . . . . ?
C5 B13 B18 B19 1.1(2) . . . . ?
B12 B13 B18 B19 63.4(2) . . . . ?
B14 B13 B18 B19 -37.47(15) . . . . ?
B17 B13 B18 B19 100.47(17) . . . . ?
C5 B13 B18 B17 -99.36(16) . . . . ?
B12 B13 B18 B17 -37.11(15) . . . . ?
B14 B13 B18 B17 -137.94(16) . . . . ?
B12 B17 B18 B14 -0.2(2) . . . . ?
B16 B17 B18 B14 63.2(2) . . . . ?
B21 B17 B18 B14 100.47(18) . . . . ?
B13 B17 B18 B14 -37.70(15) . . . . ?
B12 B17 B18 B21 -100.70(17) . . . . ?
B16 B17 B18 B21 -37.22(15) . . . . ?
B13 B17 B18 B21 -138.17(17) . . . . ?
B12 B17 B18 B13 37.46(15) . . . . ?
B16 B17 B18 B13 100.95(17) . . . . ?
B21 B17 B18 B13 138.17(17) . . . . ?
B12 B17 B18 B19 -63.57(19) . . . . ?
B16 B17 B18 B19 -0.1(2) . . . . ?
B21 B17 B18 B19 37.13(15) . . . . ?
B13 B17 B18 B19 -101.03(17) . . . . ?
C5 B15 B19 B21 61.59(19) . . . . ?
C14 B15 B19 B21 0.9(2) . . . . ?
B20 B15 B19 B21 -37.96(15) . . . . ?
B14 B15 B19 B21 100.08(17) . . . . ?
C5 B15 B19 B14 -38.48(14) . . . . ?
C14 B15 B19 B14 -99.21(16) . . . . ?
B20 B15 B19 B14 -138.04(17) . . . . ?
C5 B15 B19 B20 99.55(16) . . . . ?
C14 B15 B19 B20 38.82(14) . . . . ?
B14 B15 B19 B20 138.04(17) . . . . ?
C5 B15 B19 B18 -1.5(2) . . . . ?
C14 B15 B19 B18 -62.18(18) . . . . ?
B20 B15 B19 B18 -101.00(17) . . . . ?
B14 B15 B19 B18 37.03(15) . . . . ?
C5 B14 B19 B15 38.55(14) . . . . ?
B18 B14 B19 B15 138.16(16) . . . . ?
B13 B14 B19 B15 100.43(17) . . . . ?
C5 B14 B19 B21 -62.51(19) . . . . ?
B18 B14 B19 B21 37.09(15) . . . . ?
B15 B14 B19 B21 -101.06(17) . . . . ?
B13 B14 B19 B21 -0.6(2) . . . . ?
C5 B14 B19 B20 1.0(2) . . . . ?
B18 B14 B19 B20 100.60(18) . . . . ?
B15 B14 B19 B20 -37.55(15) . . . . ?
B13 B14 B19 B20 62.9(2) . . . . ?
C5 B14 B19 B18 -99.61(17) . . . . ?
B15 B14 B19 B18 -138.16(16) . . . . ?
B13 B14 B19 B18 -37.73(15) . . . . ?
B14 B18 B19 B15 -37.39(15) . . . . ?
B21 B18 B19 B15 100.79(17) . . . . ?
B13 B18 B19 B15 0.2(2) . . . . ?
B17 B18 B19 B15 63.55(19) . . . . ?
B14 B18 B19 B21 -138.18(16) . . . . ?
B13 B18 B19 B21 -100.58(17) . . . . ?
B17 B18 B19 B21 -37.25(15) . . . . ?
B21 B18 B19 B14 138.18(16) . . . . ?
B13 B18 B19 B14 37.60(15) . . . . ?
B17 B18 B19 B14 100.94(17) . . . . ?
B14 B18 B19 B20 -100.80(16) . . . . ?
B21 B18 B19 B20 37.38(15) . . . . ?
B13 B18 B19 B20 -63.2(2) . . . . ?
B17 B18 B19 B20 0.1(2) . . . . ?
C15 C14 B20 B15 106.6(2) . . . . ?
C5 C14 B20 B15 -37.94(14) . . . . ?
B16 C14 B20 B15 -140.96(16) . . . . ?
B12 C14 B20 B15 -104.50(16) . . . . ?
C15 C14 B20 B16 -112.4(2) . . . . ?
C5 C14 B20 B16 103.02(16) . . . . ?
B15 C14 B20 B16 140.96(16) . . . . ?
B12 C14 B20 B16 36.47(15) . . . . ?
C15 C14 B20 B19 145.71(18) . . . . ?
C5 C14 B20 B19 1.2(2) . . . . ?
B16 C14 B20 B19 -101.86(17) . . . . ?
B15 C14 B20 B19 39.11(15) . . . . ?
B12 C14 B20 B19 -65.39(19) . . . . ?
C15 C14 B20 B21 -152.04(17) . . . . ?
C5 C14 B20 B21 63.42(18) . . . . ?
B16 C14 B20 B21 -39.60(14) . . . . ?
B15 C14 B20 B21 101.36(16) . . . . ?
B12 C14 B20 B21 -3.1(2) . . . . ?
C5 B15 B20 C14 35.63(13) . . . . ?
B19 B15 B20 C14 135.18(16) . . . . ?
B14 B15 B20 C14 97.45(16) . . . . ?
C5 B15 B20 B16 1.2(2) . . . . ?
C14 B15 B20 B16 -34.45(14) . . . . ?
B19 B15 B20 B16 100.73(17) . . . . ?
B14 B15 B20 B16 63.00(19) . . . . ?
C5 B15 B20 B19 -99.55(16) . . . . ?
C14 B15 B20 B19 -135.18(16) . . . . ?
B14 B15 B20 B19 -37.74(15) . . . . ?
C5 B15 B20 B21 -61.91(18) . . . . ?
C14 B15 B20 B21 -97.54(16) . . . . ?
B19 B15 B20 B21 37.64(15) . . . . ?
B14 B15 B20 B21 -0.1(2) . . . . ?
B17 B16 B20 C14 -97.49(16) . . . . ?
B21 B16 B20 C14 -134.61(16) . . . . ?
B12 B16 B20 C14 -34.16(14) . . . . ?
C14 B16 B20 B15 34.63(14) . . . . ?
B17 B16 B20 B15 -62.86(19) . . . . ?
B21 B16 B20 B15 -99.98(17) . . . . ?
B12 B16 B20 B15 0.5(2) . . . . ?
C14 B16 B20 B19 97.58(16) . . . . ?
B17 B16 B20 B19 0.1(2) . . . . ?
B21 B16 B20 B19 -37.03(14) . . . . ?
B12 B16 B20 B19 63.42(19) . . . . ?
C14 B16 B20 B21 134.61(16) . . . . ?
B17 B16 B20 B21 37.12(15) . . . . ?
B12 B16 B20 B21 100.45(17) . . . . ?
B15 B19 B20 C14 -38.93(14) . . . . ?
B21 B19 B20 C14 98.64(17) . . . . ?
B14 B19 B20 C14 -1.3(2) . . . . ?
B18 B19 B20 C14 61.46(19) . . . . ?
B21 B19 B20 B15 137.57(17) . . . . ?
B14 B19 B20 B15 37.61(15) . . . . ?
B18 B19 B20 B15 100.38(17) . . . . ?
B15 B19 B20 B16 -100.52(17) . . . . ?
B21 B19 B20 B16 37.04(15) . . . . ?
B14 B19 B20 B16 -62.9(2) . . . . ?
B18 B19 B20 B16 -0.1(2) . . . . ?
B15 B19 B20 B21 -137.57(17) . . . . ?
B14 B19 B20 B21 -99.96(18) . . . . ?
B18 B19 B20 B21 -37.18(15) . . . . ?
C14 B16 B21 B19 -2.2(2) . . . . ?
B17 B16 B21 B19 -101.83(17) . . . . ?
B20 B16 B21 B19 37.12(15) . . . . ?
B12 B16 B21 B19 -64.4(2) . . . . ?
C14 B16 B21 B18 61.9(2) . . . . ?
B17 B16 B21 B18 -37.74(16) . . . . ?
B20 B16 B21 B18 101.21(18) . . . . ?
B12 B16 B21 B18 -0.4(2) . . . . ?
C14 B16 B21 B20 -39.31(14) . . . . ?
B17 B16 B21 B20 -138.95(16) . . . . ?
B12 B16 B21 B20 -101.56(17) . . . . ?
C14 B16 B21 B17 99.64(16) . . . . ?
B20 B16 B21 B17 138.95(16) . . . . ?
B12 B16 B21 B17 37.39(15) . . . . ?
B15 B19 B21 B16 0.8(2) . . . . ?
B14 B19 B21 B16 64.3(2) . . . . ?
B20 B19 B21 B16 -37.07(15) . . . . ?
B18 B19 B21 B16 101.21(17) . . . . ?
B15 B19 B21 B18 -100.38(17) . . . . ?
B14 B19 B21 B18 -36.93(15) . . . . ?
B20 B19 B21 B18 -138.27(16) . . . . ?
B15 B19 B21 B20 37.89(15) . . . . ?
B14 B19 B21 B20 101.34(17) . . . . ?
B18 B19 B21 B20 138.27(16) . . . . ?
B15 B19 B21 B17 -62.6(2) . . . . ?
B14 B19 B21 B17 0.9(2) . . . . ?
B20 B19 B21 B17 -100.48(17) . . . . ?
B18 B19 B21 B17 37.80(15) . . . . ?
B14 B18 B21 B16 -63.5(2) . . . . ?
B13 B18 B21 B16 0.1(2) . . . . ?
B19 B18 B21 B16 -100.84(17) . . . . ?
B17 B18 B21 B16 37.41(15) . . . . ?
B14 B18 B21 B19 37.29(15) . . . . ?
B13 B18 B21 B19 100.91(17) . . . . ?
B17 B18 B21 B19 138.26(16) . . . . ?
B14 B18 B21 B20 -0.1(2) . . . . ?
B13 B18 B21 B20 63.5(2) . . . . ?
B19 B18 B21 B20 -37.41(15) . . . . ?
B17 B18 B21 B20 100.84(17) . . . . ?
B14 B18 B21 B17 -100.96(17) . . . . ?
B13 B18 B21 B17 -37.34(15) . . . . ?
B19 B18 B21 B17 -138.26(16) . . . . ?
C14 B20 B21 B16 39.08(14) . . . . ?
B15 B20 B21 B16 100.95(16) . . . . ?
B19 B20 B21 B16 138.49(16) . . . . ?
C14 B20 B21 B19 -99.41(16) . . . . ?
B15 B20 B21 B19 -37.54(14) . . . . ?
B16 B20 B21 B19 -138.49(16) . . . . ?
C14 B20 B21 B18 -61.74(19) . . . . ?
B15 B20 B21 B18 0.1(2) . . . . ?
B16 B20 B21 B18 -100.82(17) . . . . ?
B19 B20 B21 B18 37.67(15) . . . . ?
C14 B20 B21 B17 2.4(2) . . . . ?
B15 B20 B21 B17 64.28(19) . . . . ?
B16 B20 B21 B17 -36.67(15) . . . . ?
B19 B20 B21 B17 101.82(17) . . . . ?
B12 B17 B21 B16 -37.65(15) . . . . ?
B13 B17 B21 B16 -101.08(17) . . . . ?
B18 B17 B21 B16 -138.12(16) . . . . ?
B12 B17 B21 B19 62.7(2) . . . . ?
B16 B17 B21 B19 100.31(17) . . . . ?
B13 B17 B21 B19 -0.8(2) . . . . ?
B18 B17 B21 B19 -37.80(15) . . . . ?
B12 B17 B21 B18 100.47(17) . . . . ?
B16 B17 B21 B18 138.12(16) . . . . ?
B13 B17 B21 B18 37.03(15) . . . . ?
B12 B17 B21 B20 -1.0(2) . . . . ?
B16 B17 B21 B20 36.69(15) . . . . ?
B13 B17 B21 B20 -64.39(19) . . . . ?
B18 B17 B21 B20 -101.42(17) . . . . ?
